data_1518036
loop_
_publ_author_name
'Nimmala, Praneeth Reddy'
'Knoppe, Stefan'
'Jupally, Vijay Reddy'
'Delcamp, Jared H.'
'Aikens, Christine M.'
'Dass, Amala'

_publ_section_title
;
 Au36(SPh)24 nanomolecules: X-ray crystal structure, optical spectroscopy,
 electrochemistry, and theoretical analysis.
;
_journal_issue 49
_journal_name_full 'The journal of physical chemistry. B'
_journal_page_first 14157
_journal_page_last 14167
_journal_paper_doi 10.1021/jp506508x
_journal_volume 118
_journal_year 2014
_chemical_formula_moiety 'C144 H120 Au36 S24'
_chemical_formula_sum 'C144 H120 Au36 S24'
_chemical_formula_weight 9710.63
_chemical_name_systematic
;
 ?
;
_space_group_crystal_system triclinic
_space_group_IT_number 2
_space_group_name_Hall '-P 1'
_space_group_name_H-M_alt 'P -1'
_symmetry_space_group_name_Hall '-P 1'
_symmetry_space_group_name_H-M 'P -1'
_atom_sites_solution_hydrogens geom
_atom_sites_solution_primary dual
_audit_creation_date 2014-05-25
_audit_creation_method
;
  Olex2 1.2
  (compiled Apr 23 2013 17:59:47, GUI svn.r4466)
;
_cell_angle_alpha 95.488(7)
_cell_angle_beta 94.821(8)
_cell_angle_gamma 110.991(7)
_cell_formula_units_Z 2
_cell_length_a 18.554(12)
_cell_length_b 20.370(13)
_cell_length_c 30.482(20)
_cell_measurement_reflns_used 9920
_cell_measurement_temperature 100(2)
_cell_measurement_theta_max 20.80
_cell_measurement_theta_min 2.16
_cell_volume 10620(12)
_computing_cell_refinement 'SAINT+ Ver. 8.30C (Bruker-AXS, 2013)'
_computing_data_collection 'APEX2 Verr. 2013.2-0 (Buker-AXS, 2013)'
_computing_data_reduction 'SAINT+ Ver. 8.30C (Bruker-AXS, 2013)'
_computing_molecular_graphics
;
O. V. Dolomanov, L. J. Bourhis, R. J. Gildea, J. A. K. Howard and H. Puschmann,
OLEX2: a complete structure solution, refinement and analysis program.
J. Appl. Cryst. (2009). 42, 339-341.
;
_computing_publication_material
;
O. V. Dolomanov, L. J. Bourhis, R. J. Gildea, J. A. K. Howard and H. Puschmann,
OLEX2: a complete structure solution, refinement and analysis program.
J. Appl. Cryst. (2009). 42, 339-341.
;
_computing_structure_refinement 'SHELXTL (Sheldrick, 2008-2013)'
_computing_structure_solution
;
XM, G.M. Sheldrick, Acta Cryst.
(2008). A64, 112-122
;
_diffrn_ambient_temperature 100.15
_diffrn_detector_area_resol_mean 7.9
_diffrn_detector_type 'CCD area detector'
_diffrn_measured_fraction_theta_full 0.599
_diffrn_measured_fraction_theta_max 0.984
_diffrn_measurement_device 'three-circle diffractometer'
_diffrn_measurement_device_type 'Bruker SMART APEX2 area detector'
_diffrn_measurement_method '0.50\% \w and 0.5\% \f scans'
_diffrn_radiation_collimation '0.5 mm double-pinhole'
_diffrn_radiation_monochromator 'equatorially mounted graphite'
_diffrn_radiation_probe x-ray
_diffrn_radiation_type 'Mo K\a'
_diffrn_radiation_wavelength 0.71073
_diffrn_radiation_xray_symbol K-L~3~
_diffrn_reflns_av_R_equivalents 0.1178
_diffrn_reflns_av_unetI/netI 0.1084
_diffrn_reflns_Laue_measured_fraction_full 0.599
_diffrn_reflns_Laue_measured_fraction_max 0.984
_diffrn_reflns_limit_h_max 18
_diffrn_reflns_limit_h_min -18
_diffrn_reflns_limit_k_max 20
_diffrn_reflns_limit_k_min -20
_diffrn_reflns_limit_l_max 30
_diffrn_reflns_limit_l_min -30
_diffrn_reflns_number 84779
_diffrn_reflns_point_group_measured_fraction_full 0.599
_diffrn_reflns_point_group_measured_fraction_max 0.984
_diffrn_reflns_theta_full 25.000
_diffrn_reflns_theta_max 20.972
_diffrn_reflns_theta_min 0.677
_diffrn_source 'sealed X-ray tube'
_diffrn_source_type 'Siemens, K FFCU 2K 90'
_diffrn_standards_number 0
_exptl_absorpt_coefficient_mu 25.020
_exptl_absorpt_correction_T_max 0.0854
_exptl_absorpt_correction_T_min 0.0199
_exptl_absorpt_correction_type multi-scan
_exptl_absorpt_process_details
;
SADABS-2012/1 (Bruker,2012) was used for absorption correction.
wR2(int) was 0.1621 before and 0.0787 after correction.
The Ratio of minimum to maximum transmission is 0.2330.
The \l/2 correction factor is 0.0015.
;
_exptl_crystal_density_diffrn 3.037
_exptl_crystal_density_method 'not measured'
_exptl_crystal_F_000 8424
_exptl_crystal_size_max 0.3
_exptl_crystal_size_mid 0.1
_exptl_crystal_size_min 0.1
_refine_diff_density_max 2.185
_refine_diff_density_min -2.545
_refine_diff_density_rms 0.488
_refine_ls_extinction_method none
_refine_ls_goodness_of_fit_ref 1.057
_refine_ls_hydrogen_treatment constr
_refine_ls_matrix_type full
_refine_ls_number_parameters 709
_refine_ls_number_reflns 22386
_refine_ls_number_restraints 276
_refine_ls_restrained_S_all 1.051
_refine_ls_R_factor_all 0.1397
_refine_ls_R_factor_gt 0.0681
_refine_ls_shift/su_max 0.001
_refine_ls_shift/su_mean 0.000
_refine_ls_structure_factor_coef Fsqd
_refine_ls_weighting_details 'w=1/[\s^2^(Fo^2^)+(0.1072P)^2^+241.2955P] where P=(Fo^2^+2Fc^2^)/3'
_refine_ls_weighting_scheme calc
_refine_ls_wR_factor_gt 0.1879
_refine_ls_wR_factor_ref 0.2329
_reflns_Friedel_coverage 0.000
_reflns_number_gt 12669
_reflns_number_total 22386
_reflns_threshold_expression 'I > 2\s(I)'
_cod_data_source_file jp506508x_si_002.cif
_cod_data_source_block sep3_b
_cod_depositor_comments 'Adding full bibliography for 1518036.cif.'
_cod_database_code 1518036
_olex2_refinement_description
;
1. Others
 Fixed Uiso: H2(0.115) H6(0.115) H5(0.115) H4(0.115) H3(0.115) H12(0.087)
 H11(0.087) H10(0.087) H9(0.087) H8(0.087) H18(0.14) H17(0.14) H16(0.14)
 H15(0.14) H14(0.14) H20(0.108) H21(0.108) H22(0.108) H23(0.108) H24(0.108)
 H26(0.114) H30(0.114) H29(0.114) H28(0.114) H27(0.114) H36(0.099) H32(0.099)
 H33(0.099) H34(0.099) H35(0.099) H42(0.133) H38(0.133) H39(0.133) H40(0.133)
 H41(0.133) H48(0.16) H44(0.16) H45(0.16) H46(0.16) H47(0.16) H50(0.157)
 H51(0.157) H52(0.157) H53(0.157) H54(0.157) H60(0.1) H56(0.1) H57(0.1)
 H58(0.1) H59(0.1) H62(0.156) H63(0.156) H64(0.156) H65(0.156) H66(0.156)
 H72(0.222) H71(0.222) H70(0.222) H69(0.222) H68(0.222) H78(0.108) H77(0.108)
 H76(0.108) H75(0.108) H74(0.108) H84(0.136) H80(0.136) H81(0.136) H82(0.136)
 H83(0.136) H90(0.155) H89(0.155) H88(0.155) H87(0.155) H86(0.155) H92(0.119)
 H96(0.119) H95(0.119) H94(0.119) H93(0.119) H102(0.115) H98(0.115) H99(0.115)
 H100(0.115) H101(0.115) H108(0.172) H104(0.172) H105(0.172) H106(0.172)
 H107(0.172) H114(0.144) H113(0.144) H112(0.144) H111(0.144) H110(0.144)
 H116(0.131) H117(0.131) H118(0.131) H119(0.131) H120(0.131) H126(0.131)
 H125(0.131) H124(0.131) H123(0.131) H122(0.131) H128(0.178) H129(0.178)
 H130(0.178) H131(0.178) H132(0.178) H138(0.148) H137(0.148) H136(0.148)
 H135(0.148) H134(0.148) H140(0.182) H144(0.182) H143(0.182) H142(0.182)
 H141(0.182)
 Fixed X: H2(0.8522) H6(0.6226) H5(0.6529) H4(0.783) H3(0.8826) H12(1.0748)
 H11(1.1915) H10(1.1936) H9(1.0792) H8(0.9626) H18(0.4726) H17(0.4781)
 H16(0.5661) H15(0.6486) H14(0.6431) H20(0.9889) H21(0.9739) H22(0.8579)
 H23(0.7569) H24(0.7718) H26(1.2815) H30(1.1161) H29(1.2034) H28(1.3298)
 H27(1.3688) H36(0.6428) H32(0.809) H33(0.7708) H34(0.6686) H35(0.6046)
 H42(1.0317) H38(1.0029) H39(1.0324) H40(1.0616) H41(1.0612) H48(0.8633)
 H44(0.6584) H45(0.6796) H46(0.7926) H47(0.8845) H50(1.1857) H51(1.32)
 H52(1.3963) H53(1.3383) H54(1.2041) H60(1.2072) H56(1.1925) H57(1.2058)
 H58(1.2198) H59(1.2205) H62(0.8755) H63(0.8429) H64(0.7404) H65(0.6705)
 H66(0.7031) H72(0.6091) H71(0.5611) H70(0.4839) H69(0.4548) H68(0.5029)
 H78(0.5138) H77(0.4601) H76(0.4683) H75(0.5304) H74(0.5842) H84(0.5194)
 H80(0.4463) H81(0.3243) H82(0.2998) H83(0.3974) H90(0.8133) H89(0.7794)
 H88(0.6705) H87(0.5956) H86(0.6295) H92(1.0494) H96(0.8567) H95(0.8323)
 H94(0.9165) H93(1.025) H102(0.6012) H98(0.4995) H99(0.3829) H100(0.3754)
 H101(0.4846) H108(0.8928) H104(0.7017) H105(0.7026) H106(0.7987) H107(0.8938)
 H114(1.1277) H113(1.2552) H112(1.2837) H111(1.1848) H110(1.0574) H116(1.233)
 H117(1.3581) H118(1.4544) H119(1.4257) H120(1.3006) H126(0.9747) H125(0.9271)
 H124(0.925) H123(0.9706) H122(1.0182) H128(0.7553) H129(0.6716) H130(0.6595)
 H131(0.7311) H132(0.8147) H138(1.0294) H137(0.9531) H136(0.8671) H135(0.8574)
 H134(0.9337) H140(1.3569) H144(1.2928) H143(1.4238) H142(1.5214) H141(1.4879)
 Fixed Y: H2(0.0729) H6(0.0213) H5(0.0742) H4(0.1265) H3(0.1258) H12(0.0467)
 H11(0.0834) H10(0.118) H9(0.1159) H8(0.0793) H18(0.1803) H17(0.2852)
 H16(0.3328) H15(0.2756) H14(0.1706) H20(0.3407) H21(0.4226) H22(0.3946)
 H23(0.2848) H24(0.2029) H26(0.3551) H30(0.2676) H29(0.3301) H28(0.405)
 H27(0.4175) H36(-0.0757) H32(-0.1541) H33(-0.2314) H34(-0.2309) H35(-0.153)
 H42(-0.0476) H38(-0.1129) H39(-0.2119) H40(-0.2288) H41(-0.1466) H48(0.4144)
 H44(0.4014) H45(0.5167) H46(0.5809) H47(0.5297) H50(0.5067) H51(0.5689)
 H52(0.604) H53(0.5769) H54(0.5147) H60(0.1352) H56(0.1364) H57(0.0261) H58(-
 0.0296) H59(0.0249) H62(-0.1873) H63(-0.289) H64(-0.3157) H65(-0.2407) H66(-
 0.139) H72(-0.1343) H71(-0.1683) H70(-0.114) H69(-0.0257) H68(0.0083)
 H78(0.0031) H77(-0.0959) H76(-0.2044) H75(-0.214) H74(-0.115) H84(0.3318)
 H80(0.1174) H81(0.108) H82(0.2105) H83(0.3224) H90(0.5656) H89(0.619)
 H88(0.5548) H87(0.4372) H86(0.3838) H92(0.6685) H96(0.6462) H95(0.7292)
 H94(0.7818) H93(0.7515) H102(0.3118) H98(0.0995) H99(0.1127) H100(0.2254)
 H101(0.3249) H108(0.5317) H104(0.385) H105(0.4667) H106(0.5809) H107(0.6133)
 H114(0.5777) H113(0.6381) H112(0.6424) H111(0.5863) H110(0.5259) H116(0.4722)
 H117(0.5048) H118(0.479) H119(0.4206) H120(0.388) H126(0.0089) H125(-0.0436)
 H124(0.0273) H123(0.1508) H122(0.2034) H128(0.2367) H129(0.1655) H130(0.0472)
 H131(0.0001) H132(0.0713) H138(0.3094) H137(0.2649) H136(0.3174) H135(0.4144)
 H134(0.4588) H140(0.3037) H144(0.4393) H143(0.5109) H142(0.4788) H141(0.3752)
 Fixed Z: H2(-0.037) H6(-0.077) H5(-0.1413) H4(-0.1534) H3(-0.1013)
 H12(0.1214) H11(0.0901) H10(0.0191) H9(-0.0207) H8(0.0106) H18(0.0733)
 H17(0.0459) H16(-0.0039) H15(-0.0263) H14(0.0011) H20(0.0359) H21(-0.0094)
 H22(-0.0567) H23(-0.0586) H24(-0.0133) H26(0.133) H30(0.0265) H29(-0.0197)
 H28(0.0105) H27(0.0868) H36(0.0909) H32(0.1246) H33(0.0578) H34(0.0075)
 H35(0.0241) H42(0.2967) H38(0.1643) H39(0.1785) H40(0.2518) H41(0.3109)
 H48(0.058) H44(0.101) H45(0.0855) H46(0.0563) H47(0.0425) H50(0.1761)
 H51(0.1929) H52(0.1358) H53(0.0618) H54(0.0449) H60(0.307) H56(0.1737)
 H57(0.1645) H58(0.2265) H59(0.2978) H62(0.3036) H63(0.2517) H64(0.1945)
 H65(0.1891) H66(0.241) H72(0.3891) H71(0.4554) H70(0.4888) H69(0.456)
 H68(0.3898) H78(0.1376) H77(0.0829) H76(0.096) H75(0.1638) H74(0.2185)
 H84(0.1724) H80(0.1614) H81(0.1278) H82(0.1164) H83(0.1387) H90(0.2573)
 H89(0.3195) H88(0.3522) H87(0.3226) H86(0.2603) H92(0.1048) H96(0.1648)
 H95(0.1239) H94(0.0734) H93(0.0638) H102(0.3264) H98(0.2885) H99(0.2646)
 H100(0.2716) H101(0.3025) H108(0.3815) H104(0.4178) H105(0.4775) H106(0.4892)
 H107(0.4412) H114(0.2397) H113(0.2745) H112(0.3512) H111(0.3931) H110(0.3583)
 H116(0.3258) H117(0.3639) H118(0.3292) H119(0.2564) H120(0.2182) H126(0.3644)
 H125(0.4263) H124(0.4909) H123(0.4936) H122(0.4317) H128(0.4525) H129(0.497)
 H130(0.4973) H131(0.4529) H132(0.4084) H138(0.4671) H137(0.5227) H136(0.5463)
 H135(0.5143) H134(0.4587) H140(0.3714) H144(0.4505) H143(0.4721) H142(0.4433)
 H141(0.3929)
;
_shelx_space_group_comment
;
The symmetry employed for this shelxl refinement is uniquely defined
by the following loop, which should always be used as a source of
symmetry information in preference to the above space-group names.
They are only intended as comments.
;
_shelxl_version_number 2013-4

loop_
_space_group_symop_operation_xyz
'x, y, z'
'-x, -y, -z'

loop_
_atom_site_label
_atom_site_type_symbol
_atom_site_fract_x
_atom_site_fract_y
_atom_site_fract_z
_atom_site_U_iso_or_equiv
_atom_site_adp_type
_atom_site_occupancy
_atom_site_site_symmetry_order
_atom_site_calc_flag
_atom_site_refinement_flags_posn
_atom_site_refinement_flags_adp
Au1 Au 0.63392(11) 0.04381(10) 0.02936(6) 0.0753(6) Uani 1 1 d . .
Au2 Au 0.81683(11) 0.02188(9) 0.04547(6) 0.0623(5) Uani 1 1 d . .
Au3 Au 0.66848(10) 0.13188(9) 0.11993(6) 0.0548(5) Uani 1 1 d . .
Au4 Au 0.82266(10) 0.17748(8) 0.10769(5) 0.0521(5) Uani 1 1 d . .
Au5 Au 1.00569(11) 0.23239(9) 0.08898(6) 0.0628(5) Uani 1 1 d . .
Au6 Au 0.93765(9) 0.12496(8) 0.15253(5) 0.0476(4) Uani 1 1 d . .
Au7 Au 0.76251(10) 0.06516(8) 0.15314(6) 0.0531(5) Uani 1 1 d . .
Au8 Au 0.87466(10) -0.02085(9) 0.19218(6) 0.0592(5) Uani 1 1 d . .
Au9 Au 1.01106(11) 0.07654(9) 0.28238(6) 0.0650(5) Uani 1 1 d . .
Au10 Au 0.84035(11) 0.02407(9) 0.27865(6) 0.0617(5) Uani 1 1 d . .
Au11 Au 0.70636(15) -0.05602(11) 0.32510(8) 0.0998(8) Uani 1 1 d . .
Au12 Au 0.72819(10) 0.07322(9) 0.24478(6) 0.0576(5) Uani 1 1 d . .
Au13 Au 0.88751(9) 0.13946(8) 0.23479(5) 0.0441(4) Uani 1 1 d . .
Au14 Au 1.04508(10) 0.19786(8) 0.22646(5) 0.0501(5) Uani 1 1 d . .
Au15 Au 1.13863(11) 0.33132(9) 0.18163(6) 0.0634(5) Uani 1 1 d . .
Au16 Au 0.95271(9) 0.26119(8) 0.18563(5) 0.0429(4) Uani 1 1 d . .
Au17 Au 0.77969(9) 0.20115(8) 0.19246(5) 0.0425(4) Uani 1 1 d . .
Au18 Au 0.59673(10) 0.13175(9) 0.20362(6) 0.0616(5) Uani 1 1 d . .
Au19 Au 0.67255(10) 0.27518(9) 0.14338(6) 0.0585(5) Uani 1 1 d . .
Au20 Au 0.86277(10) 0.32654(9) 0.14353(5) 0.0538(5) Uani 1 1 d . .
Au21 Au 1.02071(10) 0.37299(8) 0.13960(6) 0.0556(5) Uani 1 1 d . .
Au22 Au 1.02484(12) 0.52120(10) 0.13254(8) 0.0821(7) Uani 1 1 d . .
Au23 Au 0.86231(12) 0.50618(10) 0.18736(7) 0.0761(6) Uani 1 1 d . .
Au24 Au 0.79400(10) 0.33692(8) 0.22947(5) 0.0505(5) Uani 1 1 d . .
Au25 Au 0.96448(10) 0.39922(8) 0.21764(6) 0.0573(5) Uani 1 1 d . .
Au26 Au 1.05739(11) 0.34106(9) 0.27465(6) 0.0624(5) Uani 1 1 d . .
Au27 Au 0.89259(9) 0.28006(8) 0.27120(5) 0.0469(4) Uani 1 1 d . .
Au28 Au 0.73293(10) 0.22112(8) 0.27498(5) 0.0526(5) Uani 1 1 d . .
Au29 Au 0.62790(14) 0.08030(11) 0.33253(7) 0.0894(7) Uani 1 1 d . .
Au30 Au 0.82979(11) 0.14719(9) 0.31782(6) 0.0609(5) Uani 1 1 d . .
Au31 Au 0.99472(11) 0.22664(9) 0.31711(6) 0.0618(5) Uani 1 1 d . .
Au32 Au 1.19546(12) 0.27199(10) 0.31801(7) 0.0787(6) Uani 1 1 d . .
Au33 Au 0.89692(12) 0.43850(10) 0.30955(6) 0.0699(6) Uani 1 1 d . .
Au34 Au 0.98378(11) 0.35472(9) 0.34744(6) 0.0642(5) Uani 1 1 d . .
Au35 Au 0.82673(11) 0.29898(10) 0.37073(6) 0.0692(6) Uani 1 1 d . .
Au36 Au 1.13155(14) 0.36617(12) 0.40386(7) 0.0942(7) Uani 1 1 d . .
S1 S 0.7083(7) -0.0078(6) -0.0068(4) 0.073(3) Uani 1 1 d D .
S2 S 0.9225(6) 0.0319(5) 0.0947(3) 0.060(3) Uani 1 1 d D .
S3 S 0.5561(7) 0.0914(6) 0.0653(4) 0.074(4) Uani 1 1 d D .
S4 S 0.8869(7) 0.1934(5) 0.0429(4) 0.061(3) Uani 1 1 d D .
S5 S 1.1322(7) 0.2539(6) 0.1201(4) 0.068(3) Uani 1 1 d D .
S6 S 0.7465(7) -0.0525(5) 0.1649(4) 0.062(3) Uani 1 1 d D .
S7 S 1.0034(7) 0.0074(6) 0.2164(4) 0.070(3) Uani 1 1 d D .
S8 S 0.7551(7) 0.3122(5) 0.0904(4) 0.059(3) Uani 1 1 d D .
S9 S 1.0830(7) 0.4565(6) 0.0915(4) 0.077(4) Uani 1 1 d D .
S10 S 1.1800(7) 0.2250(6) 0.2446(4) 0.069(3) Uani 1 1 d D .
S11 S 0.8194(9) -0.0768(7) 0.3161(4) 0.091(4) Uani 1 1 d D .
S12 S 0.5918(10) -0.0405(7) 0.3315(5) 0.114(6) Uani 1 1 d D .
S13 S 0.5903(7) 0.0246(6) 0.2265(4) 0.069(3) Uani 1 1 d D .
S14 S 0.5879(6) 0.2408(6) 0.1960(4) 0.065(3) Uani 1 1 d D .
S15 S 0.7504(8) 0.4273(6) 0.2073(4) 0.072(4) Uani 1 1 d D .
S16 S 0.9770(8) 0.5939(6) 0.1739(4) 0.081(4) Uani 1 1 d D .
S17 S 0.6488(7) 0.1979(6) 0.3314(4) 0.071(4) Uani 1 1 d D .
S18 S 0.7917(8) 0.3893(6) 0.3480(4) 0.076(4) Uani 1 1 d D .
S19 S 0.9863(8) 0.5052(6) 0.2668(4) 0.082(4) Uani 1 1 d D .
S20 S 1.1619(7) 0.4164(6) 0.2429(5) 0.081(4) Uani 1 1 d D .
S21 S 1.0497(7) 0.1506(6) 0.3489(4) 0.070(3) Uani 1 1 d D .
S22 S 0.8594(8) 0.2057(6) 0.3914(4) 0.077(4) Uani 1 1 d D .
S23 S 1.0471(9) 0.4248(7) 0.4170(4) 0.092(4) Uani 1 1 d D .
S24 S 1.2156(9) 0.3065(8) 0.3936(5) 0.103(5) Uani 1 1 d D .
C2 C 0.8118(18) 0.0731(16) -0.0581(9) 0.096(7) Uiso 1 1 d G .
H2 H 0.8522 0.0729 -0.0370 0.115 Uiso 1 1 calc R U
C1 C 0.735(2) 0.0421(15) -0.0509(8) 0.096(7) Uiso 1 1 d DG .
C6 C 0.6753(15) 0.0425(15) -0.0819(11) 0.096(7) Uiso 1 1 d G .
H6 H 0.6226 0.0213 -0.0770 0.115 Uiso 1 1 calc R U
C5 C 0.6934(18) 0.0739(16) -0.1201(9) 0.096(7) Uiso 1 1 d G .
H5 H 0.6529 0.0742 -0.1413 0.115 Uiso 1 1 calc R U
C4 C 0.771(2) 0.1050(15) -0.1273(7) 0.096(7) Uiso 1 1 d G .
H4 H 0.7830 0.1265 -0.1534 0.115 Uiso 1 1 calc R U
C3 C 0.8298(15) 0.1046(15) -0.0963(10) 0.096(7) Uiso 1 1 d G .
H3 H 0.8826 0.1258 -0.1013 0.115 Uiso 1 1 calc R U
C7 C 1.0077(11) 0.0596(14) 0.0689(9) 0.072(6) Uiso 1 1 d DG .
C12 C 1.0757(16) 0.0608(14) 0.0926(7) 0.072(6) Uiso 1 1 d G .
H12 H 1.0748 0.0467 0.1214 0.087 Uiso 1 1 calc R U
C11 C 1.1450(11) 0.0825(14) 0.0740(9) 0.072(6) Uiso 1 1 d G .
H11 H 1.1915 0.0834 0.0901 0.087 Uiso 1 1 calc R U
C10 C 1.1463(11) 0.1031(13) 0.0318(9) 0.072(6) Uiso 1 1 d G .
H10 H 1.1936 0.1180 0.0191 0.087 Uiso 1 1 calc R U
C9 C 1.0783(15) 0.1019(13) 0.0081(7) 0.072(6) Uiso 1 1 d G .
H9 H 1.0792 0.1159 -0.0207 0.087 Uiso 1 1 calc R U
C8 C 1.0090(11) 0.0801(14) 0.0267(9) 0.072(6) Uiso 1 1 d G .
H8 H 0.9626 0.0793 0.0106 0.087 Uiso 1 1 calc R U
C18 C 0.508(2) 0.1996(18) 0.0531(10) 0.116(8) Uiso 1 1 d G .
H18 H 0.4726 0.1803 0.0733 0.140 Uiso 1 1 calc R U
C17 C 0.512(2) 0.2619(17) 0.0368(12) 0.116(8) Uiso 1 1 d G .
H17 H 0.4781 0.2852 0.0459 0.140 Uiso 1 1 calc R U
C16 C 0.564(2) 0.2902(12) 0.0073(12) 0.116(8) Uiso 1 1 d G .
H16 H 0.5661 0.3328 -0.0039 0.140 Uiso 1 1 calc R U
C15 C 0.6129(19) 0.2562(17) -0.0060(10) 0.116(8) Uiso 1 1 d G .
H15 H 0.6486 0.2756 -0.0263 0.140 Uiso 1 1 calc R U
C14 C 0.610(2) 0.1939(17) 0.0102(12) 0.116(8) Uiso 1 1 d G .
H14 H 0.6431 0.1706 0.0011 0.140 Uiso 1 1 calc R U
C13 C 0.557(2) 0.1656(13) 0.0398(12) 0.116(8) Uiso 1 1 d DG .
C20 C 0.9418(16) 0.3293(15) 0.0167(9) 0.090(6) Uiso 1 1 d G .
H20 H 0.9889 0.3407 0.0359 0.108 Uiso 1 1 calc R U
C21 C 0.9329(16) 0.3780(11) -0.0102(10) 0.090(6) Uiso 1 1 d G .
H21 H 0.9739 0.4226 -0.0094 0.108 Uiso 1 1 calc R U
C22 C 0.864(2) 0.3614(14) -0.0383(8) 0.090(6) Uiso 1 1 d G .
H22 H 0.8579 0.3946 -0.0567 0.108 Uiso 1 1 calc R U
C23 C 0.8039(15) 0.2961(16) -0.0394(9) 0.090(6) Uiso 1 1 d G .
H23 H 0.7569 0.2848 -0.0586 0.108 Uiso 1 1 calc R U
C24 C 0.8128(17) 0.2475(11) -0.0125(11) 0.090(6) Uiso 1 1 d G .
H24 H 0.7718 0.2029 -0.0133 0.108 Uiso 1 1 calc R U
C19 C 0.882(2) 0.2641(13) 0.0156(9) 0.090(6) Uiso 1 1 d DG .
C26 C 1.266(2) 0.3500(17) 0.1020(7) 0.095(7) Uiso 1 1 d G .
H26 H 1.2815 0.3551 0.1330 0.114 Uiso 1 1 calc R U
C25 C 1.1906(18) 0.3055(15) 0.0841(10) 0.095(7) Uiso 1 1 d DG .
C30 C 1.1674(13) 0.2981(14) 0.0388(11) 0.095(7) Uiso 1 1 d G .
H30 H 1.1161 0.2676 0.0265 0.114 Uiso 1 1 calc R U
C29 C 1.2193(19) 0.3351(16) 0.0113(7) 0.095(7) Uiso 1 1 d G .
H29 H 1.2034 0.3301 -0.0197 0.114 Uiso 1 1 calc R U
C28 C 1.2943(17) 0.3797(15) 0.0292(10) 0.095(7) Uiso 1 1 d G .
H28 H 1.3298 0.4050 0.0105 0.114 Uiso 1 1 calc R U
C27 C 1.3175(13) 0.3871(14) 0.0746(11) 0.095(7) Uiso 1 1 d G .
H27 H 1.3688 0.4175 0.0868 0.114 Uiso 1 1 calc R U
C36 C 0.6688(17) -0.1073(13) 0.0842(9) 0.083(6) Uiso 1 1 d G .
H36 H 0.6428 -0.0757 0.0909 0.099 Uiso 1 1 calc R U
C31 C 0.7295(18) -0.1076(13) 0.1141(6) 0.083(6) Uiso 1 1 d DG .
C32 C 0.7675(15) -0.1539(15) 0.1042(7) 0.083(6) Uiso 1 1 d G .
H32 H 0.8090 -0.1541 0.1246 0.099 Uiso 1 1 calc R U
C33 C 0.7448(16) -0.1998(12) 0.0645(9) 0.083(6) Uiso 1 1 d G .
H33 H 0.7708 -0.2314 0.0578 0.099 Uiso 1 1 calc R U
C34 C 0.6841(17) -0.1995(13) 0.0347(6) 0.083(6) Uiso 1 1 d G .
H34 H 0.6686 -0.2309 0.0075 0.099 Uiso 1 1 calc R U
C35 C 0.6461(15) -0.1532(15) 0.0445(8) 0.083(6) Uiso 1 1 d G .
H35 H 0.6046 -0.1530 0.0241 0.099 Uiso 1 1 calc R U
C42 C 1.032(2) -0.0810(14) 0.2727(11) 0.111(8) Uiso 1 1 d G .
H42 H 1.0317 -0.0476 0.2967 0.133 Uiso 1 1 calc R U
C37 C 1.015(2) -0.0709(12) 0.2292(13) 0.111(8) Uiso 1 1 d DG .
C38 C 1.015(2) -0.1197(18) 0.1941(9) 0.111(8) Uiso 1 1 d G .
H38 H 1.0029 -0.1129 0.1643 0.133 Uiso 1 1 calc R U
C39 C 1.032(2) -0.1785(15) 0.2025(11) 0.111(8) Uiso 1 1 d G .
H39 H 1.0324 -0.2119 0.1785 0.133 Uiso 1 1 calc R U
C40 C 1.050(2) -0.1886(13) 0.2460(13) 0.111(8) Uiso 1 1 d G .
H40 H 1.0616 -0.2288 0.2518 0.133 Uiso 1 1 calc R U
C41 C 1.049(2) -0.1398(18) 0.2811(9) 0.111(8) Uiso 1 1 d G .
H41 H 1.0612 -0.1466 0.3109 0.133 Uiso 1 1 calc R U
C48 C 0.826(2) 0.435(2) 0.0636(13) 0.133(10) Uiso 1 1 d G .
H48 H 0.8633 0.4144 0.0580 0.160 Uiso 1 1 calc R U
C43 C 0.759(3) 0.3971(11) 0.0809(13) 0.133(10) Uiso 1 1 d DG .
C44 C 0.704(2) 0.4274(17) 0.0891(12) 0.133(10) Uiso 1 1 d G .
H44 H 0.6584 0.4014 0.1010 0.160 Uiso 1 1 calc R U
C45 C 0.717(2) 0.4959(17) 0.0799(13) 0.133(10) Uiso 1 1 d G .
H45 H 0.6796 0.5167 0.0855 0.160 Uiso 1 1 calc R U
C46 C 0.784(3) 0.5341(10) 0.0626(13) 0.133(10) Uiso 1 1 d G .
H46 H 0.7926 0.5809 0.0563 0.160 Uiso 1 1 calc R U
C47 C 0.839(2) 0.5037(19) 0.0544(12) 0.133(10) Uiso 1 1 d G .
H47 H 0.8845 0.5297 0.0425 0.160 Uiso 1 1 calc R U
C49 C 1.1823(10) 0.5048(17) 0.1089(16) 0.131(10) Uiso 1 1 d DG .
C50 C 1.2167(19) 0.5210(18) 0.1529(13) 0.131(10) Uiso 1 1 d G .
H50 H 1.1857 0.5067 0.1761 0.157 Uiso 1 1 calc R U
C51 C 1.296(2) 0.5579(19) 0.1629(10) 0.131(10) Uiso 1 1 d G .
H51 H 1.3200 0.5689 0.1929 0.157 Uiso 1 1 calc R U
C52 C 1.3418(9) 0.5787(17) 0.1289(16) 0.131(10) Uiso 1 1 d G .
H52 H 1.3963 0.6040 0.1358 0.157 Uiso 1 1 calc R U
C53 C 1.307(2) 0.5626(19) 0.0850(13) 0.131(10) Uiso 1 1 d G .
H53 H 1.3383 0.5769 0.0618 0.157 Uiso 1 1 calc R U
C54 C 1.228(2) 0.526(2) 0.0750(10) 0.131(10) Uiso 1 1 d G .
H54 H 1.2041 0.5147 0.0449 0.157 Uiso 1 1 calc R U
C60 C 1.2069(18) 0.1131(13) 0.2780(8) 0.083(6) Uiso 1 1 d G .
H60 H 1.2072 0.1352 0.3070 0.100 Uiso 1 1 calc R U
C55 C 1.1986(18) 0.1462(10) 0.2412(11) 0.083(6) Uiso 1 1 d DG .
C56 C 1.1982(18) 0.1138(14) 0.1989(9) 0.083(6) Uiso 1 1 d G .
H56 H 1.1925 0.1364 0.1737 0.100 Uiso 1 1 calc R U
C57 C 1.2061(18) 0.0483(14) 0.1934(8) 0.083(6) Uiso 1 1 d G .
H57 H 1.2058 0.0261 0.1645 0.100 Uiso 1 1 calc R U
C58 C 1.2144(18) 0.0152(9) 0.2303(10) 0.083(6) Uiso 1 1 d G .
H58 H 1.2198 -0.0296 0.2265 0.100 Uiso 1 1 calc R U
C59 C 1.2148(18) 0.0475(13) 0.2726(8) 0.083(6) Uiso 1 1 d G .
H59 H 1.2205 0.0249 0.2978 0.100 Uiso 1 1 calc R U
C61 C 0.792(3) -0.1536(14) 0.2772(11) 0.130(10) Uiso 1 1 d DG .
C62 C 0.834(2) -0.198(2) 0.2803(10) 0.130(10) Uiso 1 1 d G .
H62 H 0.8755 -0.1873 0.3036 0.156 Uiso 1 1 calc R U
C63 C 0.815(2) -0.2586(18) 0.2495(13) 0.130(10) Uiso 1 1 d G .
H63 H 0.8429 -0.2890 0.2517 0.156 Uiso 1 1 calc R U
C64 C 0.754(2) -0.2744(13) 0.2155(11) 0.130(10) Uiso 1 1 d G .
H64 H 0.7404 -0.3157 0.1945 0.156 Uiso 1 1 calc R U
C65 C 0.712(2) -0.230(2) 0.2124(10) 0.130(10) Uiso 1 1 d G .
H65 H 0.6705 -0.2407 0.1891 0.156 Uiso 1 1 calc R U
C66 C 0.731(2) -0.1694(17) 0.2432(13) 0.130(10) Uiso 1 1 d G .
H66 H 0.7031 -0.1390 0.2410 0.156 Uiso 1 1 calc R U
C67 C 0.561(3) -0.060(3) 0.3832(9) 0.185(14) Uiso 1 1 d DG .
C72 C 0.578(3) -0.112(3) 0.4027(17) 0.185(14) Uiso 1 1 d G .
H72 H 0.6091 -0.1343 0.3891 0.222 Uiso 1 1 calc R U
C71 C 0.549(3) -0.132(2) 0.4420(17) 0.185(14) Uiso 1 1 d G .
H71 H 0.5611 -0.1683 0.4554 0.222 Uiso 1 1 calc R U
C70 C 0.503(3) -0.100(3) 0.4619(10) 0.185(14) Uiso 1 1 d G .
H70 H 0.4839 -0.1140 0.4888 0.222 Uiso 1 1 calc R U
C69 C 0.486(2) -0.048(3) 0.4424(16) 0.185(14) Uiso 1 1 d G .
H69 H 0.4548 -0.0257 0.4560 0.222 Uiso 1 1 calc R U
C68 C 0.515(3) -0.028(2) 0.4031(16) 0.185(14) Uiso 1 1 d G .
H68 H 0.5029 0.0083 0.3898 0.222 Uiso 1 1 calc R U
C73 C 0.5541(17) -0.0467(13) 0.1832(8) 0.090(7) Uiso 1 1 d DG .
C78 C 0.5172(18) -0.0410(11) 0.1429(10) 0.090(7) Uiso 1 1 d G .
H78 H 0.5138 0.0031 0.1376 0.108 Uiso 1 1 calc R U
C77 C 0.4853(16) -0.0998(16) 0.1104(7) 0.090(7) Uiso 1 1 d G .
H77 H 0.4601 -0.0959 0.0829 0.108 Uiso 1 1 calc R U
C76 C 0.4902(17) -0.1642(12) 0.1182(8) 0.090(7) Uiso 1 1 d G .
H76 H 0.4683 -0.2044 0.0960 0.108 Uiso 1 1 calc R U
C75 C 0.5270(18) -0.1699(11) 0.1585(10) 0.090(7) Uiso 1 1 d G .
H75 H 0.5304 -0.2140 0.1638 0.108 Uiso 1 1 calc R U
C74 C 0.5590(17) -0.1112(17) 0.1910(7) 0.090(7) Uiso 1 1 d G .
H74 H 0.5842 -0.1150 0.2185 0.108 Uiso 1 1 calc R U
C84 C 0.4798(16) 0.2864(16) 0.1633(11) 0.114(8) Uiso 1 1 d G .
H84 H 0.5194 0.3318 0.1724 0.136 Uiso 1 1 calc R U
C79 C 0.4943(11) 0.226(2) 0.1701(11) 0.114(8) Uiso 1 1 d DG .
C80 C 0.4363(19) 0.1591(17) 0.1568(11) 0.114(8) Uiso 1 1 d G .
H80 H 0.4463 0.1174 0.1614 0.136 Uiso 1 1 calc R U
C81 C 0.3639(15) 0.1535(15) 0.1368(11) 0.114(8) Uiso 1 1 d G .
H81 H 0.3243 0.1080 0.1278 0.136 Uiso 1 1 calc R U
C82 C 0.3493(12) 0.214(2) 0.1301(10) 0.114(8) Uiso 1 1 d G .
H82 H 0.2998 0.2105 0.1164 0.136 Uiso 1 1 calc R U
C83 C 0.407(2) 0.2808(17) 0.1433(11) 0.114(8) Uiso 1 1 d G .
H83 H 0.3974 0.3224 0.1387 0.136 Uiso 1 1 calc R U
C90 C 0.7691(19) 0.540(2) 0.2705(12) 0.129(9) Uiso 1 1 d G .
H90 H 0.8133 0.5656 0.2573 0.155 Uiso 1 1 calc R U
C89 C 0.749(2) 0.5712(15) 0.3075(12) 0.129(9) Uiso 1 1 d G .
H89 H 0.7794 0.6190 0.3195 0.155 Uiso 1 1 calc R U
C88 C 0.684(2) 0.533(2) 0.3269(8) 0.129(9) Uiso 1 1 d G .
H88 H 0.6705 0.5548 0.3522 0.155 Uiso 1 1 calc R U
C87 C 0.6398(19) 0.463(2) 0.3093(12) 0.129(9) Uiso 1 1 d G .
H87 H 0.5956 0.4372 0.3226 0.155 Uiso 1 1 calc R U
C86 C 0.660(2) 0.4315(15) 0.2723(12) 0.129(9) Uiso 1 1 d G .
H86 H 0.6295 0.3838 0.2603 0.155 Uiso 1 1 calc R U
C85 C 0.725(3) 0.470(2) 0.2530(9) 0.129(9) Uiso 1 1 d DG .
C92 C 1.0053(16) 0.6808(17) 0.1087(11) 0.099(7) Uiso 1 1 d G .
H92 H 1.0494 0.6685 0.1048 0.119 Uiso 1 1 calc R U
C91 C 0.955(2) 0.6496(15) 0.1387(9) 0.099(7) Uiso 1 1 d DG .
C96 C 0.8909(18) 0.6676(16) 0.1443(9) 0.099(7) Uiso 1 1 d G .
H96 H 0.8567 0.6462 0.1648 0.119 Uiso 1 1 calc R U
C95 C 0.8764(16) 0.7169(16) 0.1200(11) 0.099(7) Uiso 1 1 d G .
H95 H 0.8323 0.7292 0.1239 0.119 Uiso 1 1 calc R U
C94 C 0.926(2) 0.7481(13) 0.0900(10) 0.099(7) Uiso 1 1 d G .
H94 H 0.9165 0.7818 0.0734 0.119 Uiso 1 1 calc R U
C93 C 0.9908(18) 0.7301(15) 0.0843(9) 0.099(7) Uiso 1 1 d G .
H93 H 1.0250 0.7515 0.0638 0.119 Uiso 1 1 calc R U
C102 C 0.5569(14) 0.2714(15) 0.3139(10) 0.096(7) Uiso 1 1 d G .
H102 H 0.6012 0.3118 0.3264 0.115 Uiso 1 1 calc R U
C97 C 0.5613(13) 0.2044(19) 0.3097(10) 0.096(7) Uiso 1 1 d DG .
C98 C 0.4965(18) 0.1453(14) 0.2914(10) 0.096(7) Uiso 1 1 d G .
H98 H 0.4995 0.0995 0.2885 0.115 Uiso 1 1 calc R U
C99 C 0.4272(13) 0.1531(15) 0.2771(10) 0.096(7) Uiso 1 1 d G .
H99 H 0.3829 0.1127 0.2646 0.115 Uiso 1 1 calc R U
C100 C 0.4228(12) 0.2200(19) 0.2813(10) 0.096(7) Uiso 1 1 d G .
H100 H 0.3754 0.2254 0.2716 0.115 Uiso 1 1 calc R U
C101 C 0.4876(19) 0.2792(13) 0.2997(10) 0.096(7) Uiso 1 1 d G .
H101 H 0.4846 0.3249 0.3025 0.115 Uiso 1 1 calc R U
C108 C 0.854(2) 0.518(2) 0.4010(11) 0.143(11) Uiso 1 1 d G .
H108 H 0.8928 0.5317 0.3815 0.172 Uiso 1 1 calc R U
C103 C 0.797(3) 0.451(2) 0.3940(9) 0.143(11) Uiso 1 1 d DG .
C104 C 0.741(2) 0.4314(15) 0.4225(14) 0.143(11) Uiso 1 1 d G .
H104 H 0.7017 0.3850 0.4178 0.172 Uiso 1 1 calc R U
C105 C 0.741(2) 0.480(2) 0.4580(12) 0.143(11) Uiso 1 1 d G .
H105 H 0.7026 0.4667 0.4775 0.172 Uiso 1 1 calc R U
C106 C 0.798(3) 0.548(2) 0.4650(10) 0.143(11) Uiso 1 1 d G .
H106 H 0.7987 0.5809 0.4892 0.172 Uiso 1 1 calc R U
C107 C 0.855(2) 0.5670(15) 0.4364(14) 0.143(11) Uiso 1 1 d G .
H107 H 0.8938 0.6133 0.4412 0.172 Uiso 1 1 calc R U
C109 C 1.0806(13) 0.5461(18) 0.2957(13) 0.120(9) Uiso 1 1 d DG .
C114 C 1.139(2) 0.5794(19) 0.2708(9) 0.120(9) Uiso 1 1 d G .
H114 H 1.1277 0.5777 0.2397 0.144 Uiso 1 1 calc R U
C113 C 1.2150(18) 0.6153(17) 0.2915(13) 0.120(9) Uiso 1 1 d G .
H113 H 1.2552 0.6381 0.2745 0.144 Uiso 1 1 calc R U
C112 C 1.2320(12) 0.6178(17) 0.3371(13) 0.120(9) Uiso 1 1 d G .
H112 H 1.2837 0.6424 0.3512 0.144 Uiso 1 1 calc R U
C111 C 1.173(2) 0.5845(19) 0.3620(8) 0.120(9) Uiso 1 1 d G .
H111 H 1.1848 0.5863 0.3931 0.144 Uiso 1 1 calc R U
C110 C 1.0975(16) 0.5486(17) 0.3413(13) 0.120(9) Uiso 1 1 d G .
H110 H 1.0574 0.5259 0.3583 0.144 Uiso 1 1 calc R U
C116 C 1.2721(17) 0.4617(18) 0.3117(12) 0.110(8) Uiso 1 1 d G .
H116 H 1.2330 0.4722 0.3258 0.131 Uiso 1 1 calc R U
C117 C 1.346(2) 0.4811(16) 0.3343(8) 0.110(8) Uiso 1 1 d G .
H117 H 1.3581 0.5048 0.3639 0.131 Uiso 1 1 calc R U
C118 C 1.4036(12) 0.4658(17) 0.3137(11) 0.110(8) Uiso 1 1 d G .
H118 H 1.4544 0.4790 0.3292 0.131 Uiso 1 1 calc R U
C119 C 1.3866(14) 0.4311(17) 0.2704(11) 0.110(8) Uiso 1 1 d G .
H119 H 1.4257 0.4206 0.2564 0.131 Uiso 1 1 calc R U
C120 C 1.3123(19) 0.4117(16) 0.2478(8) 0.110(8) Uiso 1 1 d G .
H120 H 1.3006 0.3880 0.2182 0.131 Uiso 1 1 calc R U
C115 C 1.2550(11) 0.4270(18) 0.2684(12) 0.110(8) Uiso 1 1 d DG .
C121 C 1.0009(19) 0.1111(19) 0.3922(9) 0.109(8) Uiso 1 1 d DG .
C126 C 0.974(2) 0.0377(18) 0.3906(8) 0.109(8) Uiso 1 1 d G .
H126 H 0.9747 0.0089 0.3644 0.131 Uiso 1 1 calc R U
C125 C 0.9456(19) 0.0065(13) 0.4274(11) 0.109(8) Uiso 1 1 d G .
H125 H 0.9271 -0.0436 0.4263 0.131 Uiso 1 1 calc R U
C124 C 0.9444(19) 0.0487(19) 0.4658(8) 0.109(8) Uiso 1 1 d G .
H124 H 0.9250 0.0273 0.4909 0.131 Uiso 1 1 calc R U
C123 C 0.971(2) 0.1220(18) 0.4674(8) 0.109(8) Uiso 1 1 d G .
H123 H 0.9706 0.1508 0.4936 0.131 Uiso 1 1 calc R U
C122 C 0.9997(19) 0.1532(13) 0.4306(12) 0.109(8) Uiso 1 1 d G .
H122 H 1.0182 0.2034 0.4317 0.131 Uiso 1 1 calc R U
C127 C 0.793(2) 0.161(2) 0.4262(12) 0.148(11) Uiso 1 1 d DG .
C128 C 0.750(2) 0.1887(15) 0.4526(14) 0.148(11) Uiso 1 1 d G .
H128 H 0.7553 0.2367 0.4525 0.178 Uiso 1 1 calc R U
C129 C 0.701(2) 0.146(2) 0.4790(12) 0.148(11) Uiso 1 1 d G .
H129 H 0.6716 0.1655 0.4970 0.178 Uiso 1 1 calc R U
C130 C 0.694(2) 0.076(2) 0.4792(12) 0.148(11) Uiso 1 1 d G .
H130 H 0.6595 0.0472 0.4973 0.178 Uiso 1 1 calc R U
C131 C 0.736(3) 0.0481(16) 0.4528(15) 0.148(11) Uiso 1 1 d G .
H131 H 0.7311 0.0001 0.4529 0.178 Uiso 1 1 calc R U
C132 C 0.786(2) 0.090(3) 0.4264(12) 0.148(11) Uiso 1 1 d G .
H132 H 0.8147 0.0713 0.4084 0.178 Uiso 1 1 calc R U
C133 C 0.989(2) 0.388(2) 0.4576(10) 0.123(9) Uiso 1 1 d DG .
C138 C 0.9945(18) 0.331(2) 0.4766(12) 0.123(9) Uiso 1 1 d G .
H138 H 1.0294 0.3094 0.4671 0.148 Uiso 1 1 calc R U
C137 C 0.949(2) 0.3043(16) 0.5097(11) 0.123(9) Uiso 1 1 d G .
H137 H 0.9531 0.2649 0.5227 0.148 Uiso 1 1 calc R U
C136 C 0.8981(19) 0.335(2) 0.5237(9) 0.123(9) Uiso 1 1 d G .
H136 H 0.8671 0.3174 0.5463 0.148 Uiso 1 1 calc R U
C135 C 0.8923(18) 0.3931(19) 0.5047(12) 0.123(9) Uiso 1 1 d G .
H135 H 0.8574 0.4144 0.5143 0.148 Uiso 1 1 calc R U
C134 C 0.938(2) 0.4194(16) 0.4717(12) 0.123(9) Uiso 1 1 d G .
H134 H 0.9337 0.4588 0.4587 0.148 Uiso 1 1 calc R U
C140 C 1.370(3) 0.3457(16) 0.3918(12) 0.152(11) Uiso 1 1 d G .
H140 H 1.3569 0.3037 0.3714 0.182 Uiso 1 1 calc R U
C139 C 1.3125(14) 0.365(2) 0.4089(15) 0.152(11) Uiso 1 1 d DG .
C144 C 1.332(2) 0.426(2) 0.4388(15) 0.152(11) Uiso 1 1 d G .
H144 H 1.2928 0.4393 0.4505 0.182 Uiso 1 1 calc R U
C143 C 1.410(3) 0.4688(16) 0.4516(12) 0.152(11) Uiso 1 1 d G .
H143 H 1.4238 0.5109 0.4721 0.182 Uiso 1 1 calc R U
C142 C 1.4682(12) 0.450(2) 0.4345(15) 0.152(11) Uiso 1 1 d G .
H142 H 1.5214 0.4788 0.4433 0.182 Uiso 1 1 calc R U
C141 C 1.448(2) 0.388(2) 0.4046(14) 0.152(11) Uiso 1 1 d G .
H141 H 1.4879 0.3752 0.3929 0.182 Uiso 1 1 calc R U

loop_
_atom_site_aniso_label
_atom_site_aniso_U_11
_atom_site_aniso_U_22
_atom_site_aniso_U_33
_atom_site_aniso_U_23
_atom_site_aniso_U_13
_atom_site_aniso_U_12
Au1 0.0658(14) 0.0830(14) 0.0749(14) -0.0044(11) 0.0062(11) 0.0293(12)
Au2 0.0634(13) 0.0566(11) 0.0670(13) 0.0012(9) 0.0082(10) 0.0240(10)
Au3 0.0495(12) 0.0580(11) 0.0588(12) 0.0016(9) 0.0027(9) 0.0247(9)
Au4 0.0563(12) 0.0536(10) 0.0530(11) 0.0104(8) 0.0106(9) 0.0265(9)
Au5 0.0773(14) 0.0554(11) 0.0655(12) 0.0109(9) 0.0190(10) 0.0331(10)
Au6 0.0528(11) 0.0487(10) 0.0452(10) 0.0029(8) 0.0071(8) 0.0242(9)
Au7 0.0540(12) 0.0431(10) 0.0635(12) 0.0053(8) 0.0087(9) 0.0196(9)
Au8 0.0629(13) 0.0579(11) 0.0616(12) 0.0087(9) 0.0124(10) 0.0268(10)
Au9 0.0688(14) 0.0629(12) 0.0693(13) 0.0120(9) 0.0109(10) 0.0302(11)
Au10 0.0743(14) 0.0592(11) 0.0641(12) 0.0156(9) 0.0166(10) 0.0358(10)
Au11 0.128(2) 0.0846(15) 0.1021(18) 0.0270(13) 0.0538(16) 0.0450(15)
Au12 0.0567(12) 0.0535(11) 0.0631(12) 0.0047(9) 0.0092(9) 0.0212(9)
Au13 0.0483(11) 0.0433(10) 0.0439(10) 0.0052(7) 0.0091(8) 0.0201(8)
Au14 0.0521(11) 0.0516(10) 0.0505(11) 0.0050(8) 0.0075(9) 0.0243(9)
Au15 0.0620(13) 0.0677(12) 0.0662(13) 0.0137(9) 0.0116(10) 0.0289(10)
Au16 0.0470(11) 0.0364(9) 0.0482(10) 0.0065(7) 0.0074(8) 0.0183(8)
Au17 0.0456(11) 0.0390(9) 0.0457(10) 0.0029(7) 0.0059(8) 0.0195(8)
Au18 0.0541(12) 0.0640(12) 0.0694(13) 0.0070(9) 0.0140(10) 0.0241(10)
Au19 0.0541(12) 0.0548(11) 0.0673(12) 0.0027(9) 0.0057(9) 0.0230(9)
Au20 0.0569(12) 0.0552(11) 0.0541(11) 0.0084(8) 0.0069(9) 0.0263(9)
Au21 0.0578(12) 0.0493(10) 0.0662(12) 0.0126(9) 0.0204(10) 0.0235(9)
Au22 0.0811(16) 0.0633(13) 0.1150(18) 0.0232(11) 0.0263(13) 0.0365(12)
Au23 0.0880(16) 0.0653(13) 0.0857(15) 0.0173(10) 0.0189(12) 0.0376(12)
Au24 0.0559(12) 0.0434(10) 0.0570(11) 0.0038(8) 0.0111(9) 0.0238(9)
Au25 0.0601(12) 0.0485(10) 0.0611(12) -0.0019(8) 0.0098(9) 0.0191(9)
Au26 0.0610(13) 0.0559(11) 0.0666(13) 0.0005(9) 0.0139(10) 0.0175(10)
Au27 0.0495(11) 0.0461(10) 0.0467(10) 0.0044(8) 0.0056(8) 0.0204(9)
Au28 0.0532(12) 0.0532(10) 0.0552(11) 0.0059(8) 0.0131(9) 0.0231(9)
Au29 0.1075(19) 0.0885(15) 0.0826(15) 0.0217(12) 0.0390(14) 0.0401(14)
Au30 0.0741(14) 0.0662(12) 0.0483(11) 0.0045(9) 0.0107(10) 0.0330(11)
Au31 0.0740(14) 0.0650(12) 0.0546(12) 0.0082(9) 0.0090(10) 0.0352(11)
Au32 0.0785(15) 0.0750(14) 0.0759(14) -0.0014(11) 0.0018(11) 0.0249(12)
Au33 0.0824(15) 0.0648(12) 0.0656(13) -0.0036(10) 0.0085(11) 0.0341(11)
Au34 0.0743(14) 0.0664(12) 0.0544(12) -0.0028(9) 0.0106(10) 0.0312(11)
Au35 0.0735(14) 0.0728(13) 0.0630(13) 0.0010(10) 0.0141(10) 0.0300(11)
Au36 0.0947(18) 0.1080(17) 0.0738(15) -0.0055(12) 0.0010(13) 0.0367(15)
S1 0.067(9) 0.078(9) 0.070(9) -0.001(7) 0.000(7) 0.027(7)
S2 0.071(9) 0.057(7) 0.051(7) -0.004(5) 0.017(6) 0.024(6)
S3 0.059(9) 0.093(9) 0.060(8) -0.006(7) -0.008(6) 0.026(7)
S4 0.072(9) 0.059(7) 0.062(8) 0.014(6) 0.018(6) 0.031(7)
S5 0.076(9) 0.059(7) 0.077(9) 0.018(6) 0.030(7) 0.027(7)
S6 0.064(8) 0.038(6) 0.080(9) -0.004(6) 0.007(7) 0.020(6)
S7 0.064(9) 0.063(8) 0.086(9) 0.031(7) 0.017(7) 0.022(7)
S8 0.062(8) 0.058(7) 0.060(8) -0.007(6) 0.002(6) 0.029(6)
S9 0.090(10) 0.055(8) 0.091(10) 0.030(7) 0.034(8) 0.021(7)
S10 0.060(8) 0.078(8) 0.066(8) 0.013(6) -0.002(6) 0.022(7)
S11 0.123(13) 0.082(9) 0.088(10) 0.039(8) 0.032(9) 0.051(9)
S12 0.144(15) 0.085(10) 0.129(14) 0.032(9) 0.068(12) 0.046(10)
S13 0.068(9) 0.057(7) 0.089(9) 0.012(6) 0.019(7) 0.028(7)
S14 0.042(7) 0.074(8) 0.073(8) 0.001(6) 0.009(6) 0.017(6)
S15 0.100(10) 0.050(7) 0.072(9) 0.007(6) -0.001(7) 0.038(7)
S16 0.091(10) 0.066(8) 0.102(11) 0.019(7) 0.026(8) 0.044(8)
S17 0.066(9) 0.085(9) 0.064(8) 0.013(6) 0.030(7) 0.024(7)
S18 0.090(10) 0.069(8) 0.068(9) -0.009(6) 0.010(7) 0.033(8)
S19 0.115(12) 0.075(9) 0.067(9) -0.002(7) 0.022(8) 0.049(8)
S20 0.069(9) 0.069(8) 0.110(11) 0.022(7) 0.024(8) 0.026(7)
S21 0.068(9) 0.079(9) 0.063(8) 0.013(6) 0.012(7) 0.027(7)
S22 0.102(11) 0.069(8) 0.069(9) -0.003(6) 0.025(8) 0.040(8)
S23 0.125(13) 0.085(9) 0.061(9) -0.009(7) -0.003(8) 0.041(9)
S24 0.105(12) 0.105(11) 0.092(11) -0.014(9) -0.004(9) 0.044(10)

loop_
_atom_type_symbol
_atom_type_description
_atom_type_scat_dispersion_real
_atom_type_scat_dispersion_imag
_atom_type_scat_source
C C 0.0033 0.0016 'International Tables Vol C Tables 4.2.6.8 and 6.1.1.4'
H H 0.0000 0.0000 'International Tables Vol C Tables 4.2.6.8 and 6.1.1.4'
Au Au -2.0133 8.8022 'International Tables Vol C Tables 4.2.6.8 and 6.1.1.4'
S S 0.1246 0.1234 'International Tables Vol C Tables 4.2.6.8 and 6.1.1.4'

loop_
_geom_angle_atom_site_label_1
_geom_angle_atom_site_label_2
_geom_angle_atom_site_label_3
_geom_angle
S1 Au1 Au3 130.0(3)
S3 Au1 Au3 51.1(3)
S3 Au1 S1 177.9(4)
S2 Au2 S1 170.4(4)
Au4 Au3 Au1 87.20(7)
Au4 Au3 Au7 59.48(7)
Au4 Au3 Au17 61.38(7)
Au4 Au3 Au18 129.57(8)
Au4 Au3 Au19 93.48(7)
Au7 Au3 Au1 92.69(7)
Au7 Au3 Au17 61.06(7)
Au7 Au3 Au18 92.18(8)
Au7 Au3 Au19 130.47(8)
Au17 Au3 Au1 145.91(8)
Au17 Au3 Au18 68.49(7)
Au17 Au3 Au19 69.64(6)
Au18 Au3 Au1 138.73(8)
Au19 Au3 Au1 129.33(8)
Au19 Au3 Au18 73.50(6)
S3 Au3 Au1 48.5(3)
S3 Au3 Au4 128.8(3)
S3 Au3 Au7 132.1(3)
S3 Au3 Au17 165.1(3)
S3 Au3 Au18 101.4(3)
S3 Au3 Au19 97.4(3)
Au3 Au4 Au5 177.81(8)
Au3 Au4 Au6 123.70(8)
Au3 Au4 Au16 121.04(8)
Au3 Au4 Au17 59.81(6)
Au3 Au4 Au20 96.82(7)
Au6 Au4 Au5 58.05(6)
Au6 Au4 Au16 53.82(6)
Au7 Au4 Au3 60.43(6)
Au7 Au4 Au5 121.06(7)
Au7 Au4 Au6 63.86(7)
Au7 Au4 Au16 92.75(8)
Au7 Au4 Au17 60.83(6)
Au7 Au4 Au20 125.06(8)
Au16 Au4 Au5 60.91(6)
Au17 Au4 Au5 122.17(7)
Au17 Au4 Au6 86.80(7)
Au17 Au4 Au16 61.27(7)
Au17 Au4 Au20 64.55(5)
Au20 Au4 Au5 83.56(6)
Au20 Au4 Au6 108.39(8)
Au20 Au4 Au16 54.82(5)
S4 Au4 Au3 132.6(3)
S4 Au4 Au5 45.3(3)
S4 Au4 Au6 92.6(3)
S4 Au4 Au7 133.9(2)
S4 Au4 Au16 104.5(3)
S4 Au4 Au17 162.4(3)
S4 Au4 Au20 99.2(3)
Au6 Au5 Au4 56.17(5)
Au6 Au5 Au16 51.90(6)
Au16 Au5 Au4 56.83(5)
Au21 Au5 Au4 85.62(6)
Au21 Au5 Au6 103.76(8)
Au21 Au5 Au16 51.94(5)
S4 Au5 Au4 46.3(3)
S4 Au5 Au6 91.8(3)
S4 Au5 Au16 101.6(3)
S4 Au5 Au21 105.5(3)
S5 Au5 Au4 144.2(3)
S5 Au5 Au6 91.7(3)
S5 Au5 Au16 92.1(3)
S5 Au5 Au21 87.8(3)
S5 Au5 S4 165.0(4)
Au4 Au6 Au5 65.78(7)
Au4 Au6 Au7 53.72(6)
Au4 Au6 Au8 118.81(8)
Au5 Au6 Au8 160.70(7)
Au7 Au6 Au5 118.70(7)
Au7 Au6 Au8 65.83(5)
Au13 Au6 Au4 92.89(7)
Au13 Au6 Au5 131.96(7)
Au13 Au6 Au7 64.49(6)
Au13 Au6 Au8 67.34(6)
Au13 Au6 Au14 60.02(7)
Au14 Au6 Au4 124.93(7)
Au14 Au6 Au5 96.36(8)
Au14 Au6 Au7 124.40(7)
Au14 Au6 Au8 95.11(7)
Au16 Au6 Au4 65.20(6)
Au16 Au6 Au5 67.53(7)
Au16 Au6 Au7 93.62(6)
Au16 Au6 Au8 131.77(8)
Au16 Au6 Au13 64.44(5)
Au16 Au6 Au14 59.93(6)
S2 Au6 Au4 96.2(3)
S2 Au6 Au5 88.8(3)
S2 Au6 Au7 88.6(3)
S2 Au6 Au8 72.2(3)
S2 Au6 Au13 137.8(3)
S2 Au6 Au14 136.9(3)
S2 Au6 Au16 154.1(3)
Au3 Au7 Au6 121.93(8)
Au3 Au7 Au8 178.44(8)
Au3 Au7 Au12 97.67(7)
Au3 Au7 Au13 120.22(8)
Au3 Au7 Au17 59.81(6)
Au4 Au7 Au3 60.08(7)
Au4 Au7 Au6 62.41(6)
Au4 Au7 Au8 120.69(8)
Au4 Au7 Au12 125.96(8)
Au4 Au7 Au13 91.42(7)
Au4 Au7 Au17 61.14(7)
Au6 Au7 Au8 59.06(6)
Au6 Au7 Au13 53.63(6)
Au12 Au7 Au6 109.25(7)
Au12 Au7 Au8 82.93(7)
Au12 Au7 Au13 55.96(7)
Au13 Au7 Au8 61.30(6)
Au17 Au7 Au6 86.21(6)
Au17 Au7 Au8 121.72(8)
Au17 Au7 Au12 65.15(6)
Au17 Au7 Au13 60.41(5)
S6 Au7 Au3 136.1(3)
S6 Au7 Au4 149.4(3)
S6 Au7 Au6 98.9(3)
S6 Au7 Au8 42.5(3)
S6 Au7 Au12 81.8(3)
S6 Au7 Au13 95.9(3)
S6 Au7 Au17 146.2(3)
Au6 Au8 Au7 55.11(6)
Au6 Au8 Au13 50.52(6)
Au10 Au8 Au6 101.79(7)
Au10 Au8 Au7 84.54(7)
Au10 Au8 Au13 51.38(5)
Au13 Au8 Au7 55.33(5)
S6 Au8 Au6 97.0(3)
S6 Au8 Au7 44.6(3)
S6 Au8 Au10 89.3(3)
S6 Au8 Au13 92.3(2)
S7 Au8 Au6 83.2(3)
S7 Au8 Au7 136.5(3)
S7 Au8 Au10 93.4(3)
S7 Au8 Au13 90.1(3)
S7 Au8 S6 177.1(4)
Au10 Au9 Au13 51.24(6)
Au10 Au9 Au14 102.86(7)
Au10 Au9 Au31 81.96(7)
Au14 Au9 Au13 51.71(6)
Au14 Au9 Au31 57.90(6)
Au31 Au9 Au13 54.97(5)
S7 Au9 Au10 91.9(3)
S7 Au9 Au13 90.0(3)
S7 Au9 Au14 84.8(3)
S7 Au9 Au31 139.2(3)
S21 Au9 Au10 101.5(3)
S21 Au9 Au13 99.9(3)
S21 Au9 Au14 94.0(3)
S21 Au9 Au31 46.6(3)
S21 Au9 S7 166.4(4)
Au8 Au10 Au9 72.95(7)
Au8 Au10 Au11 126.55(9)
Au9 Au10 Au11 143.94(9)
Au12 Au10 Au8 94.79(8)
Au12 Au10 Au9 133.03(8)
Au12 Au10 Au11 79.70(9)
Au13 Au10 Au8 72.15(7)
Au13 Au10 Au9 71.16(6)
Au13 Au10 Au11 139.61(8)
Au13 Au10 Au12 61.98(7)
Au13 Au10 Au30 62.57(7)
Au30 Au10 Au8 134.24(8)
Au30 Au10 Au9 97.37(8)
Au30 Au10 Au11 87.74(8)
Au30 Au10 Au12 58.90(7)
S11 Au10 Au8 103.5(3)
S11 Au10 Au9 100.0(4)
S11 Au10 Au11 49.4(3)
S11 Au10 Au12 126.9(4)
S11 Au10 Au13 170.9(4)
S11 Au10 Au30 122.3(3)
S11 Au11 Au10 51.1(3)
S12 Au11 Au10 129.7(4)
S12 Au11 S11 177.1(6)
Au7 Au12 Au17 55.67(6)
Au7 Au12 Au18 83.22(7)
Au7 Au12 Au28 109.13(7)
Au10 Au12 Au7 96.09(7)
Au10 Au12 Au13 57.98(7)
Au10 Au12 Au17 118.42(8)
Au10 Au12 Au18 179.27(8)
Au10 Au12 Au28 122.06(8)
Au13 Au12 Au7 65.39(6)
Au13 Au12 Au17 60.46(5)
Au13 Au12 Au18 121.45(8)
Au13 Au12 Au28 86.30(7)
Au17 Au12 Au18 61.00(6)
Au28 Au12 Au17 53.82(6)
Au28 Au12 Au18 58.07(6)
Au30 Au12 Au7 126.64(9)
Au30 Au12 Au10 60.03(7)
Au30 Au12 Au13 61.53(7)
Au30 Au12 Au17 92.39(8)
Au30 Au12 Au18 120.23(8)
Au30 Au12 Au28 63.07(6)
S13 Au12 Au7 95.6(3)
S13 Au12 Au10 135.5(3)
S13 Au12 Au13 159.7(3)
S13 Au12 Au17 103.6(3)
S13 Au12 Au18 44.9(3)
S13 Au12 Au28 93.8(3)
S13 Au12 Au30 135.8(3)
Au6 Au13 Au7 61.88(7)
Au6 Au13 Au8 62.14(5)
Au6 Au13 Au9 92.21(7)
Au6 Au13 Au12 120.11(7)
Au6 Au13 Au14 60.17(6)
Au6 Au13 Au16 57.70(6)
Au6 Au13 Au17 87.80(7)
Au6 Au13 Au27 118.09(7)
Au6 Au13 Au30 176.99(8)
Au6 Au13 Au31 123.41(8)
Au7 Au13 Au8 63.37(5)
Au7 Au13 Au9 126.76(7)
Au9 Au13 Au8 63.40(6)
Au10 Au13 Au6 118.47(7)
Au10 Au13 Au7 93.09(8)
Au10 Au13 Au8 56.47(7)
Au10 Au13 Au9 57.60(6)
Au10 Au13 Au12 60.04(6)
Au10 Au13 Au14 116.86(7)
Au10 Au13 Au16 174.18(7)
Au10 Au13 Au17 123.96(8)
Au10 Au13 Au27 123.42(8)
Au10 Au13 Au30 59.26(6)
Au10 Au13 Au31 90.21(8)
Au12 Au13 Au7 58.65(6)
Au12 Au13 Au8 85.40(6)
Au12 Au13 Au9 117.57(8)
Au12 Au13 Au16 125.31(7)
Au12 Au13 Au17 63.95(7)
Au12 Au13 Au27 92.71(6)
Au12 Au13 Au30 57.29(6)
Au12 Au13 Au31 116.47(7)
Au14 Au13 Au7 121.94(7)
Au14 Au13 Au8 92.17(6)
Au14 Au13 Au9 59.39(6)
Au14 Au13 Au12 176.82(7)
Au14 Au13 Au16 57.74(5)
Au14 Au13 Au17 119.11(8)
Au14 Au13 Au27 89.76(6)
Au14 Au13 Au30 122.34(8)
Au14 Au13 Au31 63.42(6)
Au16 Au13 Au7 88.62(7)
Au16 Au13 Au8 119.83(7)
Au16 Au13 Au9 117.12(7)
Au16 Au13 Au17 61.37(6)
Au16 Au13 Au31 88.92(7)
Au17 Au13 Au7 54.80(6)
Au17 Au13 Au8 118.17(7)
Au17 Au13 Au9 178.12(7)
Au17 Au13 Au31 116.60(7)
Au27 Au13 Au7 114.65(7)
Au27 Au13 Au8 177.80(7)
Au27 Au13 Au9 118.59(7)
Au27 Au13 Au16 60.47(6)
Au27 Au13 Au17 59.85(6)
Au27 Au13 Au31 56.78(5)
Au30 Au13 Au7 115.70(8)
Au30 Au13 Au8 115.41(6)
Au30 Au13 Au9 88.02(7)
Au30 Au13 Au16 124.74(7)
Au30 Au13 Au17 92.07(7)
Au30 Au13 Au27 64.28(5)
Au30 Au13 Au31 59.25(7)
Au31 Au13 Au7 170.95(7)
Au31 Au13 Au8 125.14(7)
Au31 Au13 Au9 61.89(6)
Au6 Au14 Au9 97.71(8)
Au6 Au14 Au15 96.93(8)
Au6 Au14 Au26 124.04(7)
Au6 Au14 Au31 121.97(8)
Au9 Au14 Au15 160.48(8)
Au9 Au14 Au26 115.89(8)
Au9 Au14 Au31 64.63(6)
Au13 Au14 Au6 59.82(6)
Au13 Au14 Au9 68.89(6)
Au13 Au14 Au15 130.14(7)
Au13 Au14 Au26 91.08(6)
Au13 Au14 Au31 62.32(6)
Au16 Au14 Au6 59.77(7)
Au16 Au14 Au9 133.18(8)
Au16 Au14 Au13 64.31(7)
Au16 Au14 Au15 65.92(7)
Au16 Au14 Au26 64.66(7)
Au16 Au14 Au31 91.76(7)
Au26 Au14 Au15 64.97(7)
Au26 Au14 Au31 52.58(5)
Au31 Au14 Au15 117.11(7)
S10 Au14 Au6 133.9(3)
S10 Au14 Au9 89.6(3)
S10 Au14 Au13 157.2(3)
S10 Au14 Au15 70.9(3)
S10 Au14 Au16 136.3(3)
S10 Au14 Au26 91.7(3)
S10 Au14 Au31 102.3(3)
Au14 Au15 Au16 51.25(5)
Au14 Au15 Au26 56.04(6)
Au16 Au15 Au26 56.68(5)
Au21 Au15 Au14 104.33(8)
Au21 Au15 Au16 53.18(6)
Au21 Au15 Au26 86.40(7)
S5 Au15 Au14 87.7(3)
S5 Au15 Au16 92.7(3)
S5 Au15 Au21 92.4(3)
S5 Au15 Au26 141.8(3)
S5 Au15 S20 172.7(4)
S20 Au15 Au14 97.3(3)
S20 Au15 Au16 94.6(3)
S20 Au15 Au21 91.6(3)
S20 Au15 Au26 44.6(3)
Au4 Au16 Au5 62.27(7)
Au4 Au16 Au15 127.58(7)
Au4 Au16 Au26 169.17(7)
Au6 Au16 Au4 60.98(6)
Au6 Au16 Au5 60.56(5)
Au6 Au16 Au13 57.87(6)
Au6 Au16 Au14 60.31(6)
Au6 Au16 Au15 95.35(6)
Au6 Au16 Au17 87.01(6)
Au6 Au16 Au20 119.89(8)
Au6 Au16 Au25 178.45(8)
Au6 Au16 Au26 122.07(7)
Au6 Au16 Au27 117.27(6)
Au13 Au16 Au4 87.21(7)
Au13 Au16 Au5 118.42(7)
Au13 Au16 Au15 120.72(6)
Au13 Au16 Au17 59.86(5)
Au13 Au16 Au26 86.57(7)
Au13 Au16 Au27 59.48(6)
Au14 Au16 Au4 121.10(7)
Au14 Au16 Au5 92.44(7)
Au14 Au16 Au13 57.95(6)
Au14 Au16 Au15 62.83(7)
Au14 Au16 Au17 117.81(7)
Au14 Au16 Au20 178.65(8)
Au14 Au16 Au25 121.24(8)
Au14 Au16 Au26 62.14(6)
Au14 Au16 Au27 89.28(7)
Au15 Au16 Au5 65.37(6)
Au17 Au16 Au4 54.53(6)
Au17 Au16 Au5 116.78(7)
Au17 Au16 Au15 177.45(7)
Au17 Au16 Au26 114.65(7)
Au20 Au16 Au4 59.23(7)
Au20 Au16 Au5 86.60(7)
Au20 Au16 Au13 123.37(8)
Au20 Au16 Au15 115.86(7)
Au20 Au16 Au17 63.51(6)
Au20 Au16 Au25 58.57(6)
Au20 Au16 Au26 117.81(7)
Au20 Au16 Au27 91.74(7)
Au21 Au16 Au4 94.00(8)
Au21 Au16 Au5 59.89(6)
Au21 Au16 Au6 120.34(8)
Au21 Au16 Au13 176.88(7)
Au21 Au16 Au14 119.06(8)
Au21 Au16 Au15 56.36(5)
Au21 Au16 Au17 123.12(7)
Au21 Au16 Au20 59.62(7)
Au21 Au16 Au25 59.37(7)
Au21 Au16 Au26 92.67(8)
Au21 Au16 Au27 122.39(7)
Au25 Au16 Au4 117.47(7)
Au25 Au16 Au5 119.02(6)
Au25 Au16 Au13 122.50(8)
Au25 Au16 Au15 85.70(6)
Au25 Au16 Au17 91.95(6)
Au25 Au16 Au26 59.44(6)
Au25 Au16 Au27 63.03(5)
Au26 Au16 Au5 128.56(8)
Au26 Au16 Au15 63.24(6)
Au27 Au16 Au4 113.56(8)
Au27 Au16 Au5 175.76(7)
Au27 Au16 Au15 118.82(7)
Au27 Au16 Au17 59.04(5)
Au27 Au16 Au26 55.61(7)
Au3 Au17 Au4 58.81(7)
Au3 Au17 Au7 59.13(6)
Au3 Au17 Au12 93.50(7)
Au3 Au17 Au13 123.91(7)
Au3 Au17 Au16 122.96(7)
Au3 Au17 Au18 58.72(6)
Au3 Au17 Au19 57.18(6)
Au3 Au17 Au20 93.06(7)
Au3 Au17 Au24 119.21(7)
Au3 Au17 Au27 176.57(7)
Au4 Au17 Au12 116.92(7)
Au4 Au17 Au13 92.26(7)
Au4 Au17 Au16 64.20(6)
Au4 Au17 Au18 117.29(7)
Au4 Au17 Au19 85.29(7)
Au4 Au17 Au20 59.51(6)
Au4 Au17 Au27 123.57(8)
Au7 Au17 Au4 58.03(5)
Au7 Au17 Au12 59.17(7)
Au7 Au17 Au13 64.78(6)
Au7 Au17 Au16 92.92(6)
Au7 Au17 Au18 85.86(6)
Au7 Au17 Au19 116.14(7)
Au7 Au17 Au20 117.26(8)
Au7 Au17 Au27 124.00(7)
Au12 Au17 Au18 62.57(5)
Au12 Au17 Au19 128.33(7)
Au13 Au17 Au12 55.59(6)
Au13 Au17 Au16 58.77(6)
Au13 Au17 Au18 118.15(7)
Au13 Au17 Au19 176.05(7)
Au13 Au17 Au20 113.11(7)
Au16 Au17 Au12 114.35(6)
Au16 Au17 Au18 176.88(7)
Au16 Au17 Au19 117.31(7)
Au16 Au17 Au20 54.34(5)
Au18 Au17 Au19 65.78(6)
Au20 Au17 Au12 168.67(7)
Au20 Au17 Au18 128.74(6)
Au20 Au17 Au19 62.96(6)
Au24 Au17 Au4 121.07(7)
Au24 Au17 Au7 178.31(8)
Au24 Au17 Au12 121.86(8)
Au24 Au17 Au13 116.87(7)
Au24 Au17 Au16 87.80(6)
Au24 Au17 Au18 93.50(6)
Au24 Au17 Au19 62.19(6)
Au24 Au17 Au20 62.02(7)
Au24 Au17 Au27 57.67(6)
Au27 Au17 Au12 87.44(7)
Au27 Au17 Au13 59.23(6)
Au27 Au17 Au16 59.38(6)
Au27 Au17 Au18 119.09(7)
Au27 Au17 Au19 119.80(7)
Au27 Au17 Au20 86.55(7)
Au28 Au17 Au3 119.51(8)
Au28 Au17 Au4 178.21(8)
Au28 Au17 Au7 120.85(7)
Au28 Au17 Au12 62.13(6)
Au28 Au17 Au13 88.33(7)
Au28 Au17 Au16 117.51(7)
Au28 Au17 Au18 60.98(6)
Au28 Au17 Au19 94.21(7)
Au28 Au17 Au20 121.74(7)
Au28 Au17 Au24 60.01(5)
Au28 Au17 Au27 58.14(7)
Au3 Au18 Au12 85.89(7)
Au3 Au18 Au17 52.80(5)
Au3 Au18 Au28 104.62(8)
Au17 Au18 Au12 56.42(6)
Au28 Au18 Au12 56.83(6)
Au28 Au18 Au17 51.96(6)
S13 Au18 Au3 102.9(3)
S13 Au18 Au12 46.4(3)
S13 Au18 Au17 100.6(3)
S13 Au18 Au28 94.0(3)
S14 Au18 Au3 91.2(3)
S14 Au18 Au12 137.1(3)
S14 Au18 Au17 88.4(3)
S14 Au18 Au28 82.9(3)
S14 Au18 S13 165.9(4)
Au3 Au19 Au17 53.18(6)
Au3 Au19 Au20 85.94(6)
Au3 Au19 Au24 104.91(7)
Au17 Au19 Au20 55.88(6)
Au24 Au19 Au17 51.85(6)
Au24 Au19 Au20 56.02(6)
S8 Au19 Au3 88.8(2)
S8 Au19 Au17 93.7(3)
S8 Au19 Au20 46.0(3)
S8 Au19 Au24 99.2(3)
S8 Au19 S14 178.1(4)
S14 Au19 Au3 92.8(3)
S14 Au19 Au17 88.1(3)
S14 Au19 Au20 135.2(3)
S14 Au19 Au24 81.4(3)
Au4 Au20 Au17 55.94(6)
Au4 Au20 Au19 82.54(6)
Au4 Au20 Au24 110.14(7)
Au16 Au20 Au4 65.95(6)
Au16 Au20 Au17 62.15(7)
Au16 Au20 Au19 123.30(7)
Au16 Au20 Au24 88.01(7)
Au17 Au20 Au19 61.15(5)
Au21 Au20 Au4 98.24(7)
Au21 Au20 Au16 59.65(6)
Au21 Au20 Au17 121.80(7)
Au21 Au20 Au19 176.85(8)
Au21 Au20 Au24 122.90(8)
Au24 Au20 Au17 54.57(6)
Au24 Au20 Au19 59.37(6)
Au25 Au20 Au4 126.72(7)
Au25 Au20 Au16 61.18(7)
Au25 Au20 Au17 92.59(8)
Au25 Au20 Au19 121.64(7)
Au25 Au20 Au21 60.27(7)
Au25 Au20 Au24 63.01(7)
S8 Au20 Au4 80.8(2)
S8 Au20 Au16 146.6(2)
S8 Au20 Au17 97.0(3)
S8 Au20 Au19 44.4(3)
S8 Au20 Au21 132.6(3)
S8 Au20 Au24 100.9(3)
S8 Au20 Au25 150.7(2)
Au15 Au21 Au5 72.96(7)
Au15 Au21 Au22 128.32(8)
Au16 Au21 Au5 68.17(7)
Au16 Au21 Au15 70.46(7)
Au16 Au21 Au22 139.49(8)
Au16 Au21 Au25 61.31(7)
Au20 Au21 Au5 91.67(7)
Au20 Au21 Au15 131.04(8)
Au20 Au21 Au16 60.73(6)
Au20 Au21 Au22 90.13(7)
Au20 Au21 Au25 59.56(6)
Au22 Au21 Au5 145.76(9)
Au25 Au21 Au5 129.18(7)
Au25 Au21 Au15 94.51(8)
Au25 Au21 Au22 80.16(7)
S9 Au21 Au5 102.8(3)
S9 Au21 Au15 106.6(3)
S9 Au21 Au16 170.9(3)
S9 Au21 Au20 122.2(3)
S9 Au21 Au22 49.2(3)
S9 Au21 Au25 127.8(3)
S9 Au22 Au21 51.3(3)
S16 Au22 Au21 132.2(3)
S16 Au22 S9 175.0(5)
S15 Au23 S16 174.0(4)
Au17 Au24 Au19 65.96(6)
Au17 Au24 Au20 63.42(5)
Au17 Au24 Au25 92.40(6)
Au17 Au24 Au33 132.75(8)
Au20 Au24 Au19 64.61(7)
Au20 Au24 Au33 118.91(8)
Au25 Au24 Au19 117.72(8)
Au25 Au24 Au20 53.77(5)
Au25 Au24 Au33 65.97(7)
Au27 Au24 Au17 64.05(6)
Au27 Au24 Au19 129.94(7)
Au27 Au24 Au20 90.57(7)
Au27 Au24 Au25 62.63(7)
Au27 Au24 Au28 60.15(7)
Au27 Au24 Au33 68.71(7)
Au28 Au24 Au17 59.51(7)
Au28 Au24 Au19 96.21(8)
Au28 Au24 Au20 122.64(7)
Au28 Au24 Au25 122.65(7)
Au28 Au24 Au33 96.22(8)
Au33 Au24 Au19 161.24(7)
S15 Au24 Au17 136.1(3)
S15 Au24 Au19 70.8(3)
S15 Au24 Au20 91.7(3)
S15 Au24 Au25 101.1(3)
S15 Au24 Au27 157.2(3)
S15 Au24 Au28 134.5(3)
S15 Au24 Au33 90.5(3)
Au16 Au25 Au24 87.66(6)
Au16 Au25 Au26 65.62(6)
Au16 Au25 Au27 60.99(6)
Au16 Au25 Au33 123.50(7)
Au20 Au25 Au16 60.25(6)
Au20 Au25 Au21 60.17(7)
Au20 Au25 Au24 63.22(7)
Au20 Au25 Au26 125.64(8)
Au20 Au25 Au27 91.48(8)
Au20 Au25 Au33 119.76(9)
Au21 Au25 Au16 59.32(5)
Au21 Au25 Au24 123.01(8)
Au21 Au25 Au26 96.46(8)
Au21 Au25 Au27 120.29(8)
Au21 Au25 Au33 177.00(8)
Au24 Au25 Au33 57.39(6)
Au26 Au25 Au24 111.10(8)
Au26 Au25 Au27 56.83(7)
Au26 Au25 Au33 85.93(8)
Au27 Au25 Au24 54.68(5)
Au27 Au25 Au33 62.57(6)
S19 Au25 Au16 161.5(3)
S19 Au25 Au20 135.6(3)
S19 Au25 Au21 133.1(3)
S19 Au25 Au24 92.8(3)
S19 Au25 Au26 97.2(3)
S19 Au25 Au27 104.7(3)
S19 Au25 Au33 44.6(3)
Au14 Au26 Au15 58.99(5)
Au14 Au26 Au16 53.20(5)
Au16 Au26 Au15 60.08(7)
Au25 Au26 Au14 107.88(8)
Au25 Au26 Au15 81.69(7)
Au25 Au26 Au16 54.94(6)
Au27 Au26 Au14 86.07(6)
Au27 Au26 Au15 119.35(8)
Au27 Au26 Au16 59.31(6)
Au27 Au26 Au25 62.75(7)
Au31 Au26 Au14 63.72(7)
Au31 Au26 Au15 122.22(8)
Au31 Au26 Au16 91.47(8)
Au31 Au26 Au25 123.87(9)
Au31 Au26 Au27 61.37(6)
Au31 Au26 Au34 60.94(7)
Au34 Au26 Au14 123.47(8)
Au34 Au26 Au15 175.23(8)
Au34 Au26 Au16 117.43(9)
Au34 Au26 Au25 93.56(8)
Au34 Au26 Au27 58.18(6)
S20 Au26 Au14 99.5(3)
S20 Au26 Au15 44.0(3)
S20 Au26 Au16 97.1(3)
S20 Au26 Au25 83.5(3)
S20 Au26 Au27 145.7(3)
S20 Au26 Au31 150.4(3)
S20 Au26 Au34 135.3(3)
Au13 Au27 Au16 60.04(5)
Au13 Au27 Au17 60.92(5)
Au13 Au27 Au25 116.01(7)
Au13 Au27 Au30 56.36(6)
Au13 Au27 Au33 178.57(7)
Au16 Au27 Au25 55.98(6)
Au16 Au27 Au30 116.40(7)
Au16 Au27 Au33 118.88(6)
Au17 Au27 Au16 61.59(7)
Au17 Au27 Au25 89.36(7)
Au17 Au27 Au30 88.17(7)
Au17 Au27 Au33 117.85(7)
Au24 Au27 Au13 119.18(8)
Au24 Au27 Au16 89.46(7)
Au24 Au27 Au17 58.28(6)
Au24 Au27 Au25 62.69(7)
Au24 Au27 Au26 122.60(8)
Au24 Au27 Au28 60.03(7)
Au24 Au27 Au30 121.74(8)
Au24 Au27 Au31 177.47(8)
Au24 Au27 Au33 59.57(6)
Au25 Au27 Au30 172.09(7)
Au25 Au27 Au33 62.94(7)
Au26 Au27 Au13 92.32(6)
Au26 Au27 Au16 65.08(6)
Au26 Au27 Au17 126.67(7)
Au26 Au27 Au25 60.42(6)
Au26 Au27 Au30 115.65(7)
Au26 Au27 Au33 87.95(7)
Au28 Au27 Au13 89.02(6)
Au28 Au27 Au16 119.15(7)
Au28 Au27 Au17 57.57(6)
Au28 Au27 Au25 122.59(7)
Au28 Au27 Au26 175.56(8)
Au28 Au27 Au30 61.80(6)
Au28 Au27 Au31 120.23(8)
Au28 Au27 Au33 90.81(6)
Au30 Au27 Au33 124.72(7)
Au31 Au27 Au13 63.28(6)
Au31 Au27 Au16 92.44(7)
Au31 Au27 Au17 124.16(8)
Au31 Au27 Au25 117.16(8)
Au31 Au27 Au26 56.96(7)
Au31 Au27 Au30 58.74(7)
Au31 Au27 Au33 117.98(7)
Au34 Au27 Au13 122.85(7)
Au34 Au27 Au16 124.04(9)
Au34 Au27 Au17 174.00(8)
Au34 Au27 Au24 117.86(8)
Au34 Au27 Au25 92.61(8)
Au34 Au27 Au26 59.02(7)
Au34 Au27 Au28 116.80(8)
Au34 Au27 Au30 90.61(8)
Au34 Au27 Au31 59.65(7)
Au34 Au27 Au33 58.45(6)
Au12 Au28 Au18 65.10(6)
Au12 Au28 Au35 117.82(7)
Au17 Au28 Au12 64.04(5)
Au17 Au28 Au18 67.06(7)
Au17 Au28 Au24 60.47(6)
Au17 Au28 Au27 64.28(6)
Au17 Au28 Au30 92.81(7)
Au17 Au28 Au35 132.92(8)
Au18 Au28 Au35 159.88(7)
Au24 Au28 Au12 124.22(8)
Au24 Au28 Au18 97.42(8)
Au24 Au28 Au27 59.82(6)
Au24 Au28 Au30 123.54(8)
Au24 Au28 Au35 96.24(8)
Au27 Au28 Au12 91.60(7)
Au27 Au28 Au18 131.31(8)
Au27 Au28 Au30 63.81(7)
Au27 Au28 Au35 68.64(6)
Au30 Au28 Au12 53.40(6)
Au30 Au28 Au18 117.66(8)
Au30 Au28 Au35 65.30(7)
S17 Au28 Au12 100.9(3)
S17 Au28 Au17 156.7(3)
S17 Au28 Au18 90.8(3)
S17 Au28 Au24 133.3(3)
S17 Au28 Au27 137.0(3)
S17 Au28 Au30 91.3(3)
S17 Au28 Au35 69.1(3)
S17 Au29 S12 173.3(5)
Au10 Au30 Au13 58.17(6)
Au10 Au30 Au27 117.42(8)
Au10 Au30 Au28 123.52(8)
Au10 Au30 Au31 92.22(8)
Au10 Au30 Au35 176.24(9)
Au12 Au30 Au10 61.06(7)
Au12 Au30 Au13 61.18(7)
Au12 Au30 Au27 91.98(8)
Au12 Au30 Au28 63.53(7)
Au12 Au30 Au31 124.71(8)
Au12 Au30 Au35 122.69(8)
Au13 Au30 Au27 59.35(6)
Au13 Au30 Au28 86.36(7)
Au13 Au30 Au31 63.61(6)
Au13 Au30 Au35 122.92(7)
Au27 Au30 Au35 63.56(7)
Au28 Au30 Au27 54.39(6)
Au28 Au30 Au35 60.16(6)
Au31 Au30 Au27 56.56(6)
Au31 Au30 Au28 110.70(8)
Au31 Au30 Au35 85.43(7)
S22 Au30 Au10 133.4(3)
S22 Au30 Au12 152.4(3)
S22 Au30 Au13 144.6(3)
S22 Au30 Au27 97.3(3)
S22 Au30 Au28 101.6(3)
S22 Au30 Au31 81.5(3)
S22 Au30 Au35 43.4(3)
Au13 Au31 Au9 63.14(6)
Au13 Au31 Au14 54.27(6)
Au14 Au31 Au9 57.47(5)
Au26 Au31 Au9 119.73(8)
Au26 Au31 Au13 93.04(8)
Au26 Au31 Au14 63.70(7)
Au26 Au31 Au27 61.67(7)
Au26 Au31 Au30 126.33(8)
Au26 Au31 Au34 60.12(7)
Au27 Au31 Au9 122.99(8)
Au27 Au31 Au13 59.94(6)
Au27 Au31 Au14 86.20(7)
Au27 Au31 Au30 64.70(7)
Au30 Au31 Au9 87.64(7)
Au30 Au31 Au13 57.14(6)
Au30 Au31 Au14 111.15(7)
Au34 Au31 Au9 178.88(9)
Au34 Au31 Au13 117.91(8)
Au34 Au31 Au14 122.64(7)
Au34 Au31 Au27 58.03(6)
Au34 Au31 Au30 93.30(8)
S21 Au31 Au9 44.8(3)
S21 Au31 Au13 106.1(3)
S21 Au31 Au14 92.2(3)
S21 Au31 Au26 131.7(3)
S21 Au31 Au27 163.4(3)
S21 Au31 Au30 100.8(3)
S21 Au31 Au34 134.4(3)
S24 Au32 S10 172.3(5)
Au24 Au33 Au25 56.64(7)
Au24 Au33 Au27 51.73(5)
Au27 Au33 Au25 54.49(5)
Au34 Au33 Au24 102.66(8)
Au34 Au33 Au25 82.61(7)
Au34 Au33 Au27 51.05(6)
S18 Au33 Au24 85.2(3)
S18 Au33 Au25 139.0(3)
S18 Au33 Au27 91.5(3)
S18 Au33 Au34 93.0(3)
S19 Au33 Au24 93.6(3)
S19 Au33 Au25 46.3(3)
S19 Au33 Au27 98.5(3)
S19 Au33 Au34 100.6(3)
S19 Au33 S18 166.3(4)
Au26 Au34 Au31 58.94(6)
Au26 Au34 Au33 96.64(8)
Au26 Au34 Au35 136.99(9)
Au26 Au34 Au36 87.02(9)
Au27 Au34 Au26 62.80(8)
Au27 Au34 Au31 62.31(6)
Au27 Au34 Au33 70.50(7)
Au27 Au34 Au35 74.46(8)
Au27 Au34 Au36 139.50(8)
Au31 Au34 Au33 132.66(9)
Au31 Au34 Au35 97.79(8)
Au31 Au34 Au36 79.44(7)
Au33 Au34 Au36 143.91(9)
Au35 Au34 Au33 72.24(8)
Au35 Au34 Au36 126.59(9)
S23 Au34 Au26 124.8(4)
S23 Au34 Au27 171.2(4)
S23 Au34 Au31 124.5(3)
S23 Au34 Au33 102.9(3)
S23 Au34 Au35 98.2(4)
S23 Au34 Au36 49.0(3)
Au28 Au35 Au30 54.54(5)
Au34 Au35 Au28 99.97(8)
Au34 Au35 Au30 81.96(7)
S18 Au35 Au28 81.0(3)
S18 Au35 Au30 133.8(3)
S18 Au35 Au34 95.5(3)
S18 Au35 S22 178.1(5)
S22 Au35 Au28 97.1(3)
S22 Au35 Au30 44.4(3)
S22 Au35 Au34 85.0(3)
S23 Au36 Au34 50.9(3)
S24 Au36 Au34 130.5(4)
S24 Au36 S23 177.8(5)
Au1 S1 Au2 101.6(5)
C1 S1 Au1 103.4(12)
C1 S1 Au2 108.6(14)
Au2 S2 Au6 106.9(4)
C7 S2 Au2 110.1(11)
C7 S2 Au6 106.2(10)
Au1 S3 Au3 80.4(4)
C13 S3 Au1 106.8(15)
C13 S3 Au3 106.3(14)
Au5 S4 Au4 88.4(4)
C19 S4 Au4 114.9(11)
C19 S4 Au5 108.6(13)
Au15 S5 Au5 98.6(4)
C25 S5 Au5 104.0(13)
C25 S5 Au15 105.9(12)
Au8 S6 Au7 92.9(4)
C31 S6 Au7 110.9(12)
C31 S6 Au8 107.6(12)
Au8 S7 Au9 98.5(4)
C37 S7 Au8 107.2(13)
C37 S7 Au9 107.9(15)
Au19 S8 Au20 89.5(4)
C43 S8 Au19 107.8(16)
C43 S8 Au20 107.9(15)
Au22 S9 Au21 79.6(4)
C49 S9 Au21 114.1(17)
C49 S9 Au22 101.9(14)
Au32 S10 Au14 99.7(4)
C55 S10 Au14 109.5(12)
C55 S10 Au32 109.2(12)
Au11 S11 Au10 79.4(4)
C61 S11 Au10 109.8(15)
C61 S11 Au11 106.3(17)
Au11 S12 Au29 102.1(6)
C67 S12 Au11 111(2)
C67 S12 Au29 107(2)
Au18 S13 Au12 88.6(4)
C73 S13 Au12 115.6(12)
C73 S13 Au18 112.9(13)
Au18 S14 Au19 98.9(4)
C79 S14 Au18 108.0(15)
C79 S14 Au19 107.1(13)
Au23 S15 Au24 101.3(5)
C85 S15 Au23 108.0(17)
C85 S15 Au24 110.7(14)
Au22 S16 Au23 97.8(5)
C91 S16 Au22 107.6(13)
C91 S16 Au23 110.1(13)
Au29 S17 Au28 98.9(4)
C97 S17 Au28 107.1(12)
C97 S17 Au29 108.2(13)
Au35 S18 Au33 97.0(5)
C103 S18 Au33 108.8(18)
C103 S18 Au35 110.4(15)
Au33 S19 Au25 89.1(4)
C109 S19 Au25 115.4(13)
C109 S19 Au33 113.0(16)
Au15 S20 Au26 91.4(4)
C115 S20 Au15 104.1(14)
C115 S20 Au26 115.0(13)
Au9 S21 Au31 88.6(4)
C121 S21 Au9 112.6(14)
C121 S21 Au31 112.9(13)
Au35 S22 Au30 92.2(5)
C127 S22 Au30 112.4(17)
C127 S22 Au35 108.3(17)
Au36 S23 Au34 80.1(4)
C133 S23 Au34 106.7(14)
C133 S23 Au36 110.6(16)
Au32 S24 Au36 103.3(6)
C139 S24 Au32 109.0(18)
C139 S24 Au36 110.3(19)
C1 C2 C3 120.0
C2 C1 S1 121(2)
C2 C1 C6 120.0
C6 C1 S1 118(2)
C5 C6 C1 120.0
C4 C5 C6 120.0
C5 C4 C3 120.0
C4 C3 C2 120.0
C12 C7 S2 117.4(18)
C12 C7 C8 120.0
C8 C7 S2 122.6(18)
C11 C12 C7 120.0
C12 C11 C10 120.0
C9 C10 C11 120.0
C10 C9 C8 120.0
C9 C8 C7 120.0
C17 C18 C13 120.0
C18 C17 C16 120.0
C17 C16 C15 120.0
C16 C15 C14 120.0
C13 C14 C15 120.0
C18 C13 S3 118(3)
C14 C13 S3 122(3)
C14 C13 C18 120.0
C21 C20 C19 120.0
C20 C21 C22 120.0
C23 C22 C21 120.0
C24 C23 C22 120.0
C19 C24 C23 120.0
C20 C19 S4 126(2)
C24 C19 S4 114(2)
C24 C19 C20 120.0
C25 C26 C27 120.0
C26 C25 S5 117(2)
C30 C25 S5 123(2)
C30 C25 C26 120.0
C29 C30 C25 120.0
C30 C29 C28 120.0
C29 C28 C27 120.0
C28 C27 C26 120.0
C31 C36 C35 120.0
C36 C31 S6 115.2(19)
C32 C31 S6 124.6(19)
C32 C31 C36 120.0
C31 C32 C33 120.0
C32 C33 C34 120.0
C33 C34 C35 120.0
C34 C35 C36 120.0
C37 C42 C41 120.0
C42 C37 S7 122(2)
C42 C37 C38 120.0
C38 C37 S7 118(2)
C39 C38 C37 120.0
C40 C39 C38 120.0
C39 C40 C41 120.0
C40 C41 C42 120.0
C43 C48 C47 120.0
C48 C43 S8 112(3)
C48 C43 C44 120.0
C44 C43 S8 128(3)
C45 C44 C43 120.0
C44 C45 C46 120.0
C47 C46 C45 120.0
C46 C47 C48 120.0
C50 C49 S9 125(3)
C50 C49 C54 120.0
C54 C49 S9 115(3)
C49 C50 C51 120.0
C52 C51 C50 120.0
C51 C52 C53 120.0
C54 C53 C52 120.0
C53 C54 C49 120.0
C55 C60 C59 120.0
C60 C55 S10 123.0(19)
C60 C55 C56 120.0
C56 C55 S10 116.8(19)
C57 C56 C55 120.0
C58 C57 C56 120.0
C57 C58 C59 120.0
C58 C59 C60 120.0
C62 C61 S11 119(3)
C62 C61 C66 120.0
C66 C61 S11 121(3)
C61 C62 C63 120.0
C64 C63 C62 120.0
C63 C64 C65 120.0
C64 C65 C66 120.0
C65 C66 C61 120.0
C72 C67 S12 118(4)
C72 C67 C68 120.0
C68 C67 S12 121(4)
C67 C72 C71 120.0
C72 C71 C70 120.0
C69 C70 C71 120.0
C70 C69 C68 120.0
C69 C68 C67 120.0
C78 C73 S13 122(2)
C78 C73 C74 120.0
C74 C73 S13 118(2)
C73 C78 C77 120.0
C76 C77 C78 120.0
C75 C76 C77 120.0
C76 C75 C74 120.0
C75 C74 C73 120.0
C79 C84 C83 120.0
C84 C79 S14 115(3)
C80 C79 S14 125(3)
C80 C79 C84 120.0
C81 C80 C79 120.0
C82 C81 C80 120.0
C81 C82 C83 120.0
C82 C83 C84 120.0
C89 C90 C85 120.0
C90 C89 C88 120.0
C87 C88 C89 120.0
C88 C87 C86 120.0
C85 C86 C87 120.0
C90 C85 S15 121(3)
C86 C85 S15 119(3)
C86 C85 C90 120.0
C91 C92 C93 120.0
C92 C91 S16 121(2)
C96 C91 S16 119(2)
C96 C91 C92 120.0
C91 C96 C95 120.0
C96 C95 C94 120.0
C93 C94 C95 120.0
C94 C93 C92 120.0
C97 C102 C101 120.0
C102 C97 S17 117(2)
C102 C97 C98 120.0
C98 C97 S17 122(2)
C97 C98 C99 120.0
C100 C99 C98 120.0
C101 C100 C99 120.0
C100 C101 C102 120.0
C103 C108 C107 120.0
C108 C103 S18 121(3)
C104 C103 S18 119(3)
C104 C103 C108 120.0
C103 C104 C105 120.0
C104 C105 C106 120.0
C107 C106 C105 120.0
C106 C107 C108 120.0
C114 C109 S19 116(3)
C114 C109 C110 120.0
C110 C109 S19 124(3)
C113 C114 C109 120.0
C114 C113 C112 120.0
C111 C112 C113 120.0
C112 C111 C110 120.0
C111 C110 C109 120.0
C117 C116 C115 120.0
C118 C117 C116 120.0
C119 C118 C117 120.0
C118 C119 C120 120.0
C115 C120 C119 120.0
C116 C115 S20 113(2)
C120 C115 S20 126(2)
C120 C115 C116 120.0
C126 C121 S21 119(2)
C126 C121 C122 120.0
C122 C121 S21 120(2)
C125 C126 C121 120.0
C126 C125 C124 120.0
C123 C124 C125 120.0
C124 C123 C122 120.0
C123 C122 C121 120.0
C128 C127 S22 127(3)
C128 C127 C132 120.0
C132 C127 S22 113(3)
C129 C128 C127 120.0
C128 C129 C130 120.0
C131 C130 C129 120.0
C130 C131 C132 120.0
C131 C132 C127 120.0
C138 C133 S23 121(3)
C138 C133 C134 120.0
C134 C133 S23 119(3)
C137 C138 C133 120.0
C136 C137 C138 120.0
C137 C136 C135 120.0
C136 C135 C134 120.0
C135 C134 C133 120.0
C139 C140 C141 120.0
C140 C139 S24 118(4)
C144 C139 S24 122(4)
C144 C139 C140 120.0
C143 C144 C139 120.0
C144 C143 C142 120.0
C143 C142 C141 120.0
C142 C141 C140 120.0

loop_
_geom_bond_atom_site_label_1
_geom_bond_atom_site_label_2
_geom_bond_distance
Au1 Au3 3.030(3)
Au1 S1 2.302(12)
Au1 S3 2.300(12)
Au2 S1 2.316(12)
Au2 S2 2.302(12)
Au3 Au4 2.744(3)
Au3 Au7 2.753(2)
Au3 Au17 2.772(3)
Au3 Au18 2.975(3)
Au3 Au19 2.911(3)
Au3 S3 2.393(12)
Au4 Au5 3.292(3)
Au4 Au6 2.998(3)
Au4 Au7 2.727(3)
Au4 Au16 3.113(3)
Au4 Au17 2.816(3)
Au4 Au20 2.929(3)
Au4 S4 2.381(11)
Au5 Au6 3.062(3)
Au5 Au16 3.250(3)
Au5 Au21 3.028(3)
Au5 S4 2.339(12)
Au5 S5 2.326(13)
Au6 Au7 3.037(3)
Au6 Au8 3.176(3)
Au6 Au13 2.773(3)
Au6 Au14 2.782(3)
Au6 Au16 2.767(3)
Au6 S2 2.383(10)
Au7 Au8 3.378(3)
Au7 Au12 2.919(3)
Au7 Au13 3.108(3)
Au7 Au17 2.807(3)
Au7 S6 2.374(10)
Au8 Au10 2.903(3)
Au8 Au13 3.315(3)
Au8 S6 2.286(12)
Au8 S7 2.285(12)
Au9 Au10 2.946(3)
Au9 Au13 3.302(3)
Au9 Au14 3.046(3)
Au9 Au31 3.265(3)
Au9 S7 2.305(13)
Au9 S21 2.300(12)
Au10 Au11 2.996(3)
Au10 Au12 2.780(3)
Au10 Au13 2.721(3)
Au10 Au30 2.752(3)
Au10 S11 2.372(12)
Au11 S11 2.315(14)
Au11 S12 2.279(16)
Au12 Au13 2.833(3)
Au12 Au17 3.085(3)
Au12 Au18 3.286(3)
Au12 Au28 3.033(3)
Au12 Au30 2.720(3)
Au12 S13 2.382(12)
Au13 Au14 2.778(3)
Au13 Au16 2.954(2)
Au13 Au17 2.987(2)
Au13 Au27 2.937(3)
Au13 Au30 2.842(3)
Au13 Au31 3.031(3)
Au14 Au15 3.162(3)
Au14 Au16 2.772(2)
Au14 Au26 3.060(3)
Au14 Au31 3.061(3)
Au14 S10 2.365(12)
Au15 Au16 3.245(3)
Au15 Au21 2.866(3)
Au15 Au26 3.343(3)
Au15 S5 2.299(11)
Au15 S20 2.322(13)
Au16 Au17 3.032(3)
Au16 Au20 2.786(2)
Au16 Au21 2.756(2)
Au16 Au25 2.812(3)
Au16 Au26 3.128(3)
Au16 Au27 2.966(3)
Au17 Au18 3.238(3)
Au17 Au19 3.247(3)
Au17 Au20 3.069(2)
Au17 Au24 2.796(3)
Au17 Au27 2.956(3)
Au17 Au28 2.769(3)
Au18 Au28 3.075(3)
Au18 S13 2.321(11)
Au18 S14 2.318(12)
Au19 Au20 3.302(3)
Au19 Au24 3.145(3)
Au19 S8 2.312(11)
Au19 S14 2.319(11)
Au20 Au21 2.755(3)
Au20 Au24 3.030(3)
Au20 Au25 2.738(3)
Au20 S8 2.377(11)
Au21 Au22 3.021(3)
Au21 Au25 2.758(3)
Au21 S9 2.396(11)
Au22 S9 2.324(12)
Au22 S16 2.312(12)
Au23 S15 2.296(13)
Au23 S16 2.334(13)
Au24 Au25 3.025(3)
Au24 Au27 2.777(2)
Au24 Au28 2.783(3)
Au24 Au33 3.051(3)
Au24 S15 2.389(11)
Au25 Au26 2.958(3)
Au25 Au27 3.023(3)
Au25 Au33 3.308(3)
Au25 S19 2.392(11)
Au26 Au27 2.847(3)
Au26 Au31 2.711(3)
Au26 Au34 2.744(3)
Au26 S20 2.349(12)
Au27 Au28 2.787(3)
Au27 Au30 3.075(3)
Au27 Au31 2.839(3)
Au27 Au33 3.296(3)
Au27 Au34 2.720(3)
Au28 Au30 3.021(3)
Au28 Au35 3.217(3)
Au28 S17 2.387(11)
Au29 S12 2.304(14)
Au29 S17 2.289(12)
Au30 Au31 2.908(3)
Au30 Au35 3.369(3)
Au30 S22 2.360(12)
Au31 Au34 2.766(3)
Au31 S21 2.373(12)
Au32 S10 2.301(12)
Au32 S24 2.301(14)
Au33 Au34 2.980(3)
Au33 S18 2.325(13)
Au33 S19 2.322(13)
Au34 Au35 2.901(3)
Au34 Au36 3.033(3)
Au34 S23 2.390(13)
Au35 S18 2.305(12)
Au35 S22 2.317(12)
Au36 S23 2.323(14)
Au36 S24 2.319(14)
S1 C1 1.761(9)
S2 C7 1.757(9)
S3 C13 1.757(9)
S4 C19 1.758(9)
S5 C25 1.757(9)
S6 C31 1.758(9)
S7 C37 1.756(9)
S8 C43 1.758(9)
S9 C49 1.755(9)
S10 C55 1.755(9)
S11 C61 1.758(9)
S12 C67 1.757(9)
S13 C73 1.757(9)
S14 C79 1.753(9)
S15 C85 1.758(9)
S16 C91 1.758(9)
S17 C97 1.754(9)
S18 C103 1.757(9)
S19 C109 1.757(9)
S20 C115 1.763(9)
S21 C121 1.759(9)
S22 C127 1.756(9)
S23 C133 1.758(9)
S24 C139 1.756(9)
C2 C1 1.3900
C2 C3 1.3900
C1 C6 1.3900
C6 C5 1.3900
C5 C4 1.3900
C4 C3 1.3900
C7 C12 1.3900
C7 C8 1.3900
C12 C11 1.3900
C11 C10 1.3900
C10 C9 1.3900
C9 C8 1.3900
C18 C17 1.3900
C18 C13 1.3900
C17 C16 1.3900
C16 C15 1.3900
C15 C14 1.3900
C14 C13 1.3900
C20 C21 1.3900
C20 C19 1.3900
C21 C22 1.3900
C22 C23 1.3900
C23 C24 1.3900
C24 C19 1.3900
C26 C25 1.3900
C26 C27 1.3900
C25 C30 1.3900
C30 C29 1.3900
C29 C28 1.3900
C28 C27 1.3900
C36 C31 1.3900
C36 C35 1.3900
C31 C32 1.3900
C32 C33 1.3900
C33 C34 1.3900
C34 C35 1.3900
C42 C37 1.3900
C42 C41 1.3900
C37 C38 1.3900
C38 C39 1.3900
C39 C40 1.3900
C40 C41 1.3900
C48 C43 1.3900
C48 C47 1.3900
C43 C44 1.3900
C44 C45 1.3900
C45 C46 1.3900
C46 C47 1.3900
C49 C50 1.3900
C49 C54 1.3900
C50 C51 1.3900
C51 C52 1.3900
C52 C53 1.3900
C53 C54 1.3900
C60 C55 1.3900
C60 C59 1.3900
C55 C56 1.3900
C56 C57 1.3900
C57 C58 1.3900
C58 C59 1.3900
C61 C62 1.3900
C61 C66 1.3900
C62 C63 1.3900
C63 C64 1.3900
C64 C65 1.3900
C65 C66 1.3900
C67 C72 1.3900
C67 C68 1.3900
C72 C71 1.3900
C71 C70 1.3900
C70 C69 1.3900
C69 C68 1.3900
C73 C78 1.3900
C73 C74 1.3900
C78 C77 1.3900
C77 C76 1.3900
C76 C75 1.3900
C75 C74 1.3900
C84 C79 1.3900
C84 C83 1.3900
C79 C80 1.3900
C80 C81 1.3900
C81 C82 1.3900
C82 C83 1.3900
C90 C89 1.3900
C90 C85 1.3900
C89 C88 1.3900
C88 C87 1.3900
C87 C86 1.3900
C86 C85 1.3900
C92 C91 1.3900
C92 C93 1.3900
C91 C96 1.3900
C96 C95 1.3900
C95 C94 1.3900
C94 C93 1.3900
C102 C97 1.3900
C102 C101 1.3900
C97 C98 1.3900
C98 C99 1.3900
C99 C100 1.3900
C100 C101 1.3900
C108 C103 1.3900
C108 C107 1.3900
C103 C104 1.3900
C104 C105 1.3900
C105 C106 1.3900
C106 C107 1.3900
C109 C114 1.3900
C109 C110 1.3900
C114 C113 1.3900
C113 C112 1.3900
C112 C111 1.3900
C111 C110 1.3900
C116 C117 1.3900
C116 C115 1.3900
C117 C118 1.3900
C118 C119 1.3900
C119 C120 1.3900
C120 C115 1.3900
C121 C126 1.3900
C121 C122 1.3900
C126 C125 1.3900
C125 C124 1.3900
C124 C123 1.3900
C123 C122 1.3900
C127 C128 1.3900
C127 C132 1.3900
C128 C129 1.3900
C129 C130 1.3900
C130 C131 1.3900
C131 C132 1.3900
C133 C138 1.3900
C133 C134 1.3900
C138 C137 1.3900
C137 C136 1.3900
C136 C135 1.3900
C135 C134 1.3900
C140 C139 1.3900
C140 C141 1.3900
C139 C144 1.3900
C144 C143 1.3900
C143 C142 1.3900
C142 C141 1.3900
